data_4325282
loop_
_publ_author_name
'Satoru Karasawa'
'Noboru Koga'

_publ_section_title
;
 Magnetic Properties after Irradiation of 1:4 Complexes Consisting of
 CoX2, X = NCS-, Cl-, and NCO-, and Phenylpyridyldiazomethane in Dilute
 Frozen Solutions: Axial Ligand Effect in Heterospin Single-Molecule
 Magnets
;
_journal_name_full 'Inorganic Chemistry'
_journal_page_first 5186
_journal_page_last 5195
_journal_paper_doi 10.1021/ic200482y
_journal_volume 50
_journal_year 2011
_chemical_formula_moiety 'C50 H36 Co N14 O2 '
_chemical_formula_sum 'C50 H36 Co N14 O2'
_chemical_formula_weight 923.86
_space_group_IT_number 14
_symmetry_cell_setting monoclinic
_symmetry_Int_Tables_number 14
_symmetry_space_group_name_Hall '-P 2yn'
_symmetry_space_group_name_H-M 'P 1 21/n 1'
_cell_angle_alpha 90.0000
_cell_angle_beta 105.36(4)
_cell_angle_gamma 90.0000
_cell_formula_units_Z 2
_cell_length_a 10.125(12)
_cell_length_b 11.394(16)
_cell_length_c 19.725(19)
_cell_measurement_temperature 150.0
_cell_volume 2194(5)
_computing_cell_refinement PROCESS-AUTO
_computing_data_collection PROCESS-AUTO
_computing_data_reduction CrystalStructure
_computing_publication_material 'CrystalStructure 3.8'
_computing_structure_refinement SHELXL
_computing_structure_solution SIR92
_diffrn_ambient_temperature 150.0
_diffrn_measured_fraction_theta_full 0.998
_diffrn_measured_fraction_theta_max 0.813
_diffrn_measurement_device_type 'Rigaku RAXIS-RAPID'
_diffrn_measurement_method \w
_diffrn_radiation_type 'Mo K\a'
_diffrn_radiation_wavelength 0.71075
_diffrn_reflns_av_R_equivalents 0.034
_diffrn_reflns_limit_h_max 13
_diffrn_reflns_limit_h_min -13
_diffrn_reflns_limit_k_max 14
_diffrn_reflns_limit_k_min -14
_diffrn_reflns_limit_l_max 25
_diffrn_reflns_limit_l_min -25
_diffrn_reflns_number 17304
_diffrn_reflns_theta_full 25.50
_diffrn_reflns_theta_max 27.46
_exptl_absorpt_coefficient_mu 0.451
_exptl_absorpt_correction_T_max 0.000
_exptl_absorpt_correction_T_min 0.000
_exptl_absorpt_correction_type none
_exptl_crystal_colour red
_exptl_crystal_density_diffrn 1.398
_exptl_crystal_description block
_exptl_crystal_F_000 954.00
_exptl_crystal_size_max 0.60
_exptl_crystal_size_mid 0.50
_exptl_crystal_size_min 0.50
_refine_diff_density_max 0.35
_refine_diff_density_min -0.35
_refine_ls_extinction_method none
_refine_ls_goodness_of_fit_ref 1.034
_refine_ls_number_parameters 385
_refine_ls_number_reflns 4082
_refine_ls_R_factor_gt 0.0439
_refine_ls_shift/su_max 0.0000
_refine_ls_structure_factor_coef Fsqd
_refine_ls_weighting_details 'w = 1/[\s^2^(Fo^2^)+(0.0748P)^2^+0.0000P] where P=(Fo^2^+2Fc^2^)/3'
_refine_ls_weighting_scheme calc
_refine_ls_wR_factor_ref 0.1194
_reflns_number_gt 3186
_reflns_number_total 4992
_reflns_threshold_expression F^2^>2.0\s(F^2^)
_cod_data_source_file ic200482y_si_002_1.cif
_cod_data_source_block '_monodiazo'
_cod_original_formula_sum 'C50 H36 Co N14 O2 '
_cod_database_code 4325282

loop_
_symmetry_equiv_pos_site_id
_symmetry_equiv_pos_as_xyz
1 +X,+Y,+Z
2 1/2-X,1/2+Y,1/2-Z
3 -X,-Y,-Z
4 1/2+X,1/2-Y,1/2+Z

loop_
_atom_site_label
_atom_site_type_symbol
_atom_site_fract_x
_atom_site_fract_y
_atom_site_fract_z
_atom_site_U_iso_or_equiv
_atom_site_adp_type
_atom_site_occupancy
_atom_site_symmetry_multiplicity
_atom_site_calc_flag
_atom_site_refinement_flags
Co(1) Co 0.5000 0.0000 1.0000 0.04527(15) Uani 1.00 2 d S
N(1) N 0.29141(18) -0.00340(16) 0.94745(10) 0.0492(4) Uani 1.00 1 d .
C(1) C 0.1778(2) -0.0275(2) 0.92073(12) 0.0515(5) Uani 1.00 1 d .
O(1) O 0.05998(16) -0.05172(18) 0.89240(10) 0.0746(5) Uani 1.00 1 d .
N(2) N 0.55568(17) -0.05883(17) 0.90384(9) 0.0476(4) Uani 1.00 1 d .
C(2) C 0.6833(2) -0.0868(2) 0.90148(12) 0.0598(6) Uani 1.00 1 d .
H(2A) H 0.7464 -0.0799 0.9401 0.065 Uiso 1.00 1 c R
C(3) C 0.7177(2) -0.1282(2) 0.84331(13) 0.0601(6) Uani 1.00 1 d .
H(3A) H 0.8066 -0.1408 0.8440 0.071 Uiso 1.00 1 c R
C(4) C 0.6166(2) -0.1446(2) 0.78110(12) 0.0508(5) Uani 1.00 1 d .
C(5) C 0.4846(2) -0.1123(2) 0.78202(12) 0.0518(5) Uani 1.00 1 d .
H(5A) H 0.4120 -0.1187 0.7412 0.063 Uiso 1.00 1 c R
C(6) C 0.4598(2) -0.0716(2) 0.84296(12) 0.0506(5) Uani 1.00 1 d .
H(6A) H 0.3730 -0.0543 0.8456 0.056 Uiso 1.00 1 c R
C(7) C 0.6443(2) -0.1963(2) 0.71861(13) 0.0577(6) Uani 1.00 1 d .
N(3) N 0.7587(2) -0.2546(2) 0.72745(13) 0.0782(6) Uani 1.00 1 d .
N(4) N 0.8563(3) -0.3065(3) 0.73313(18) 0.1305(13) Uani 1.00 1 d .
C(8) C 0.5591(2) -0.1893(2) 0.64515(13) 0.0577(6) Uani 1.00 1 d .
C(9) C 0.4905(2) -0.0869(2) 0.61879(14) 0.0580(6) Uani 1.00 1 d .
H(29) H 0.492(2) -0.022(2) 0.6454(10) 0.037(5) Uiso 1.00 1 c .
C(10) C 0.4180(2) -0.0794(2) 0.54802(14) 0.0718(7) Uani 1.00 1 d .
H(30) H 0.3693 -0.0001 0.5339 0.083 Uiso 1.00 1 c R
C(11) C 0.4160(3) -0.1717(3) 0.50343(16) 0.0850(9) Uani 1.00 1 d .
H(31) H 0.3619 -0.1613 0.4486 0.124 Uiso 1.00 1 c R
C(12) C 0.4830(3) -0.2740(3) 0.52829(18) 0.0841(10) Uani 1.00 1 d .
H(32) H 0.4848 -0.3321 0.4956 0.081 Uiso 1.00 1 c R
C(13) C 0.5519(2) -0.2840(2) 0.59780(18) 0.0730(7) Uani 1.00 1 d .
H(33) H 0.5967 -0.3431 0.6212 0.040 Uiso 1.00 1 c R
N(5) N 0.51282(16) 0.18039(16) 0.96574(8) 0.0450(4) Uani 1.00 1 d .
C(14) C 0.6264(2) 0.2222(2) 0.95214(12) 0.0546(5) Uani 1.00 1 d .
H(14A) H 0.7037 0.1686 0.9646 0.057 Uiso 1.00 1 c R
C(15) C 0.6335(2) 0.3284(2) 0.92094(13) 0.0574(6) Uani 1.00 1 d .
H(15A) H 0.7145 0.3502 0.9117 0.074 Uiso 1.00 1 c R
C(16) C 0.5181(2) 0.39946(19) 0.90096(10) 0.0432(4) Uani 1.00 1 d .
C(17) C 0.4019(2) 0.35841(19) 0.91849(10) 0.0451(4) Uani 1.00 1 d .
H(17A) H 0.3225 0.3969 0.9067 0.044 Uiso 1.00 1 c R
C(18) C 0.4045(2) 0.2512(2) 0.95010(11) 0.0482(5) Uani 1.00 1 d .
H(18A) H 0.3241 0.2251 0.9600 0.050 Uiso 1.00 1 c R
C(19) C 0.5144(2) 0.5065(2) 0.86102(12) 0.0541(6) Uani 1.00 1 d .
N(6) N 0.6033(6) 0.5249(6) 0.8322(3) 0.0636(15) Uani 0.63 1 d P
N(7) N 0.6956(9) 0.5452(7) 0.8085(4) 0.115(3) Uani 0.63 1 d P
C(20) C 0.3771(11) 0.5822(12) 0.8398(7) 0.037(2) Uani 0.50 1 d P
C(21) C 0.3291(7) 0.6321(7) 0.8928(2) 0.0420(15) Uani 0.50 1 d P
H(19) H 0.3732 0.6086 0.9438 0.033 Uiso 0.50 1 c R
C(22) C 0.2164(6) 0.7034(4) 0.8759(3) 0.0509(11) Uani 0.50 1 d P
H(20) H 0.1908 0.7275 0.9107 0.034 Uiso 0.50 1 c R
C(23) C 0.1530(8) 0.7304(6) 0.8078(5) 0.065(2) Uani 0.50 1 d P
H(21) H 0.0902 0.7656 0.8018 0.051 Uiso 0.50 1 c R
C(24) C 0.2113(17) 0.6919(18) 0.7472(10) 0.052(3) Uani 0.50 1 d P
H(22) H 0.1655 0.7000 0.6953 0.083 Uiso 0.50 1 c R
C(25) C 0.3149(6) 0.6082(4) 0.7700(2) 0.0465(10) Uani 0.50 1 d P
H(23) H 0.3437 0.5749 0.7388 0.044 Uiso 0.50 1 c R
C(26) C 0.4139(12) 0.5826(13) 0.8277(7) 0.039(2) Uani 0.50 1 d P
C(27) C 0.3300(8) 0.6346(8) 0.8630(3) 0.0467(16) Uani 0.50 1 d P
H(24) H 0.3490 0.6362 0.9181 0.001 Uiso 0.50 1 c R
C(28) C 0.2152(9) 0.7019(5) 0.8235(5) 0.060(2) Uani 0.50 1 d P
H(25) H 0.149(12) 0.715(10) 0.855(6) 0.16(5) Uiso 0.50 1 c P
C(29) C 0.1851(18) 0.699(2) 0.7599(10) 0.066(4) Uani 0.50 1 d P
H(26) H 0.1181 0.7355 0.7244 0.097 Uiso 0.50 1 c R
C(30) C 0.2766(6) 0.6589(5) 0.7168(2) 0.0661(14) Uani 0.50 1 d P
H(27) H 0.2516 0.6610 0.6650 0.058 Uiso 0.50 1 c R
C(31) C 0.3868(6) 0.5930(4) 0.7538(2) 0.0537(11) Uani 0.50 1 d P
H(28) H 0.4624 0.5589 0.7303 0.072 Uiso 0.50 1 c R
N(8) N 0.6545(9) 0.5403(12) 0.8520(8) 0.067(3) Uani 0.37 1 d P
N(9) N 0.7509(16) 0.5674(16) 0.8464(9) 0.131(6) Uani 0.37 1 d P

loop_
_atom_site_aniso_label
_atom_site_aniso_U_11
_atom_site_aniso_U_22
_atom_site_aniso_U_33
_atom_site_aniso_U_12
_atom_site_aniso_U_13
_atom_site_aniso_U_23
Co(1) 0.0260(2) 0.0427(2) 0.0649(2) 0.00230(16) 0.00802(17) 0.01582(18)
N(1) 0.0285(10) 0.0463(11) 0.0699(11) 0.0041(8) 0.0080(8) 0.0161(8)
C(1) 0.0344(14) 0.0415(13) 0.0760(13) 0.0061(9) 0.0102(10) 0.0143(10)
O(1) 0.0296(9) 0.0621(12) 0.1203(14) -0.0003(8) -0.0007(8) 0.0009(10)
N(2) 0.0301(9) 0.0430(11) 0.0667(10) 0.0029(7) 0.0076(7) 0.0157(8)
C(2) 0.0312(11) 0.0735(18) 0.0720(13) 0.0069(11) 0.0087(9) 0.0216(12)
C(3) 0.0322(11) 0.0725(17) 0.0770(14) 0.0123(11) 0.0169(10) 0.0248(12)
C(4) 0.0382(12) 0.0425(13) 0.0752(13) 0.0019(9) 0.0210(10) 0.0177(10)
C(5) 0.0325(11) 0.0530(14) 0.0678(12) 0.0002(9) 0.0096(9) 0.0025(10)
C(6) 0.0282(11) 0.0491(14) 0.0736(13) 0.0041(9) 0.0121(9) 0.0076(10)
C(7) 0.0406(12) 0.0489(14) 0.0905(16) 0.0020(10) 0.0298(11) 0.0084(11)
N(3) 0.0620(15) 0.0819(18) 0.1027(15) 0.0236(13) 0.0429(12) 0.0272(12)
N(4) 0.101(2) 0.157(3) 0.155(2) 0.072(2) 0.071(2) 0.057(2)
C(8) 0.0377(12) 0.0602(16) 0.0833(15) -0.0107(11) 0.0302(10) -0.0053(12)
C(9) 0.0441(13) 0.0614(17) 0.0742(15) -0.0090(12) 0.0261(11) -0.0035(13)
C(10) 0.0506(15) 0.095(2) 0.0757(16) -0.0129(14) 0.0273(12) 0.0040(15)
C(11) 0.0575(18) 0.115(2) 0.0915(19) -0.0272(18) 0.0352(14) -0.0220(19)
C(12) 0.0512(17) 0.112(2) 0.099(2) -0.0410(18) 0.0387(15) -0.0470(19)
C(13) 0.0443(14) 0.0581(17) 0.129(2) -0.0168(12) 0.0445(15) -0.0134(15)
N(5) 0.0314(9) 0.0444(10) 0.0603(9) 0.0047(7) 0.0140(7) 0.0134(7)
C(14) 0.0348(11) 0.0495(14) 0.0832(14) 0.0108(10) 0.0223(10) 0.0215(11)
C(15) 0.0472(13) 0.0507(14) 0.0856(15) 0.0107(11) 0.0370(11) 0.0216(11)
C(16) 0.0490(12) 0.0405(12) 0.0434(9) 0.0082(9) 0.0179(8) 0.0038(8)
C(17) 0.0365(11) 0.0426(12) 0.0562(11) 0.0097(9) 0.0122(8) 0.0017(9)
C(18) 0.0333(11) 0.0446(13) 0.0692(12) 0.0032(9) 0.0179(9) 0.0060(9)
C(19) 0.0694(17) 0.0424(13) 0.0569(12) 0.0116(11) 0.0279(11) 0.0083(9)
N(6) 0.060(4) 0.047(2) 0.094(4) 0.014(3) 0.039(3) 0.026(2)
N(7) 0.134(6) 0.076(3) 0.183(7) 0.032(4) 0.127(6) 0.062(5)
C(20) 0.034(5) 0.029(3) 0.047(5) -0.002(3) 0.010(3) 0.004(3)
C(21) 0.050(2) 0.042(2) 0.033(3) 0.004(2) 0.010(3) -0.010(3)
C(22) 0.053(3) 0.040(2) 0.062(3) 0.003(2) 0.019(2) -0.012(2)
C(23) 0.044(3) 0.044(3) 0.100(6) 0.022(2) 0.008(3) 0.004(3)
C(24) 0.045(8) 0.075(5) 0.042(4) -0.015(6) 0.021(4) -0.002(3)
C(25) 0.052(3) 0.038(2) 0.046(2) 0.002(2) 0.007(2) -0.0017(19)
C(26) 0.038(5) 0.032(3) 0.047(4) -0.004(3) 0.011(3) 0.001(2)
C(27) 0.054(3) 0.046(3) 0.044(4) -0.001(2) 0.019(3) -0.013(4)
C(28) 0.053(4) 0.034(3) 0.100(8) 0.006(3) 0.030(3) -0.002(3)
C(29) 0.028(4) 0.097(6) 0.073(11) 0.008(4) 0.013(5) 0.022(7)
C(30) 0.069(3) 0.063(3) 0.055(3) -0.016(2) -0.004(2) 0.010(2)
C(31) 0.059(3) 0.039(2) 0.058(3) -0.008(2) 0.006(2) -0.000(2)
N(8) 0.021(5) 0.062(5) 0.119(9) 0.002(4) 0.019(4) 0.042(5)
N(9) 0.087(9) 0.101(10) 0.198(14) 0.017(6) 0.028(8) 0.071(10)

loop_
_atom_type_symbol
_atom_type_description
_atom_type_scat_dispersion_real
_atom_type_scat_dispersion_imag
_atom_type_scat_source
C C 0.003 0.002
;
International Tables for Crystallography
(1992, Vol. C, Tables 4.2.6.8 and 6.1.1.4)
;
H H 0.000 0.000
;
International Tables for Crystallography
(1992, Vol. C, Table 6.1.1.4)
;
N N 0.006 0.003
;
International Tables for Crystallography
(1992, Vol. C, Tables 4.2.6.8 and 6.1.1.4)
;
O O 0.011 0.006
;
International Tables for Crystallography
(1992, Vol. C, Tables 4.2.6.8 and 6.1.1.4)
;
Co Co 0.349 0.972
;
International Tables for Crystallography
(1992, Vol. C, Tables 4.2.6.8 and 6.1.1.4)
;

loop_
_geom_angle_atom_site_label_1
_geom_angle_atom_site_label_2
_geom_angle_atom_site_label_3
_geom_angle
_geom_angle_publ_flag
_geom_angle_site_symmetry_1
_geom_angle_site_symmetry_3
N(1) Co(1) N(1) 180.00(10) yes . 3_657
N(1) Co(1) N(2) 91.30(6) yes . .
N(1) Co(1) N(2) 88.70(6) yes . 3_657
N(1) Co(1) N(5) 89.95(6) yes . .
N(1) Co(1) N(5) 90.05(6) yes . 3_657
N(1) Co(1) N(2) 88.70(6) yes 3_657 .
N(1) Co(1) N(2) 91.30(6) yes 3_657 3_657
N(1) Co(1) N(5) 90.05(6) yes 3_657 .
N(1) Co(1) N(5) 89.95(6) yes 3_657 3_657
N(2) Co(1) N(2) 180.00(10) yes . 3_657
N(2) Co(1) N(5) 88.30(6) yes . .
N(2) Co(1) N(5) 91.70(6) yes . 3_657
N(2) Co(1) N(5) 91.70(6) yes 3_657 .
N(2) Co(1) N(5) 88.30(6) yes 3_657 3_657
N(5) Co(1) N(5) 180.00(8) yes . 3_657
Co(1) N(1) C(1) 167.31(17) yes . .
N(1) C(1) O(1) 179.3(2) yes . .
Co(1) N(2) C(2) 124.43(13) yes . .
Co(1) N(2) C(6) 120.79(15) yes . .
C(2) N(2) C(6) 114.77(19) yes . .
N(2) C(2) C(3) 124.86(18) yes . .
C(2) C(3) C(4) 119.7(2) yes . .
C(3) C(4) C(5) 116.1(2) yes . .
C(3) C(4) C(7) 122.6(2) yes . .
C(5) C(4) C(7) 121.24(18) yes . .
C(4) C(5) C(6) 119.99(18) yes . .
N(2) C(6) C(5) 124.5(2) yes . .
C(4) C(7) N(3) 117.1(2) yes . .
C(4) C(7) C(8) 127.8(2) yes . .
N(3) C(7) C(8) 115.1(2) yes . .
C(7) N(3) N(4) 177.9(3) yes . .
C(7) C(8) C(9) 121.2(2) yes . .
C(7) C(8) C(13) 121.3(2) yes . .
C(9) C(8) C(13) 117.4(2) yes . .
C(8) C(9) C(10) 120.3(2) yes . .
C(9) C(10) C(11) 120.6(2) yes . .
C(10) C(11) C(12) 120.1(2) yes . .
C(11) C(12) C(13) 120.1(3) yes . .
C(8) C(13) C(12) 121.4(2) yes . .
Co(1) N(5) C(14) 121.58(14) yes . .
Co(1) N(5) C(18) 122.08(14) yes . .
C(14) N(5) C(18) 115.98(19) yes . .
N(5) C(14) C(15) 123.8(2) yes . .
C(14) C(15) C(16) 120.2(2) yes . .
C(15) C(16) C(17) 115.9(2) yes . .
C(15) C(16) C(19) 122.9(2) yes . .
C(17) C(16) C(19) 121.1(2) yes . .
C(16) C(17) C(18) 119.84(19) yes . .
N(5) C(18) C(17) 124.2(2) yes . .
C(16) C(19) N(6) 119.3(4) yes . .
C(16) C(19) C(20) 119.6(5) yes . .
C(16) C(19) C(26) 134.9(6) yes . .
C(16) C(19) N(8) 112.7(5) yes . .
N(6) C(19) C(20) 119.4(6) yes . .
N(6) C(19) C(26) 102.5(7) yes . .
N(6) C(19) N(8) 20.9(6) yes . .
C(20) C(19) C(26) 17.0(8) yes . .
C(20) C(19) N(8) 127.3(7) yes . .
C(26) C(19) N(8) 112.4(8) yes . .
C(19) N(6) N(7) 175.3(7) yes . .
C(19) N(6) N(8) 112.1(18) yes . .
C(19) N(6) N(9) 141.9(8) yes . .
N(7) N(6) N(8) 63.3(17) yes . .
N(7) N(6) N(9) 33.4(8) yes . .
N(8) N(6) N(9) 29.9(18) yes . .
N(6) N(7) N(8) 30.0(7) yes . .
N(6) N(7) N(9) 96.8(15) yes . .
N(8) N(7) N(9) 66.8(15) yes . .
C(19) C(20) C(21) 118.6(8) yes . .
C(19) C(20) C(25) 120.7(10) yes . .
C(19) C(20) C(26) 54(2) yes . .
C(19) C(20) C(27) 136.5(11) yes . .
C(19) C(20) C(31) 91.3(7) yes . .
C(21) C(20) C(25) 120.3(9) yes . .
C(21) C(20) C(26) 145(2) yes . .
C(21) C(20) C(27) 20.2(6) yes . .
C(21) C(20) C(31) 146.4(10) yes . .
C(25) C(20) C(26) 74(2) yes . .
C(25) C(20) C(27) 100.9(10) yes . .
C(25) C(20) C(31) 30.6(4) yes . .
C(26) C(20) C(27) 140(2) yes . .
C(26) C(20) C(31) 43.7(19) yes . .
C(27) C(20) C(31) 126.3(12) yes . .
C(20) C(21) C(22) 119.7(6) yes . .
C(20) C(21) C(26) 8.9(6) yes . .
C(20) C(21) C(27) 33.7(11) yes . .
C(20) C(21) C(28) 83.4(6) yes . .
C(22) C(21) C(26) 122.1(6) yes . .
C(22) C(21) C(27) 87.7(11) yes . .
C(22) C(21) C(28) 36.5(5) yes . .
C(26) C(21) C(27) 34.4(11) yes . .
C(26) C(21) C(28) 85.6(6) yes . .
C(27) C(21) C(28) 51.3(10) yes . .
C(21) C(22) C(23) 121.3(7) yes . .
C(21) C(22) C(27) 23.7(3) yes . .
C(21) C(22) C(28) 91.3(7) yes . .
C(23) C(22) C(27) 97.8(6) yes . .
C(23) C(22) C(28) 30.3(6) yes . .
C(27) C(22) C(28) 67.6(6) yes . .
C(22) C(23) C(24) 121.8(9) yes . .
C(22) C(23) C(28) 47.8(11) yes . .
C(22) C(23) C(29) 125.9(11) yes . .
C(24) C(23) C(28) 74.1(14) yes . .
C(24) C(23) C(29) 5.9(10) yes . .
C(28) C(23) C(29) 78.5(15) yes . .
C(23) C(24) C(25) 110.8(12) yes . .
C(23) C(24) C(28) 26.8(5) yes . .
C(23) C(24) C(29) 16(2) yes . .
C(23) C(24) C(30) 163.8(15) yes . .
C(25) C(24) C(28) 84.9(10) yes . .
C(25) C(24) C(29) 119(4) yes . .
C(25) C(24) C(30) 54.6(9) yes . .
C(28) C(24) C(29) 40(3) yes . .
C(28) C(24) C(30) 137.1(14) yes . .
C(29) C(24) C(30) 171(5) yes . .
C(20) C(25) C(24) 124.7(10) yes . .
C(20) C(25) C(26) 20.8(8) yes . .
C(20) C(25) C(27) 30.8(6) yes . .
C(20) C(25) C(29) 113.1(9) yes . .
C(20) C(25) C(30) 162.1(7) yes . .
C(20) C(25) C(31) 96.7(7) yes . .
C(24) C(25) C(26) 138.8(10) yes . .
C(24) C(25) C(27) 93.8(9) yes . .
C(24) C(25) C(29) 12.9(11) yes . .
C(24) C(25) C(30) 48.3(9) yes . .
C(24) C(25) C(31) 129.3(10) yes . .
C(26) C(25) C(27) 48.3(7) yes . .
C(26) C(25) C(29) 129.6(10) yes . .
C(26) C(25) C(30) 150.2(8) yes . .
C(26) C(25) C(31) 76.2(8) yes . .
C(27) C(25) C(29) 82.5(7) yes . .
C(27) C(25) C(30) 137.7(5) yes . .
C(27) C(25) C(31) 122.5(5) yes . .
C(29) C(25) C(30) 61.1(8) yes . .
C(29) C(25) C(31) 141.8(9) yes . .
C(30) C(25) C(31) 83.1(6) yes . .
C(19) C(26) C(20) 109(2) yes . .
C(19) C(26) C(21) 106.7(9) yes . .
C(19) C(26) C(25) 147.7(12) yes . .
C(19) C(26) C(27) 120.9(11) yes . .
C(19) C(26) C(31) 117.8(11) yes . .
C(20) C(26) C(21) 25.7(19) yes . .
C(20) C(26) C(25) 85.6(19) yes . .
C(20) C(26) C(27) 27(2) yes . .
C(20) C(26) C(31) 122(2) yes . .
C(21) C(26) C(25) 98.4(8) yes . .
C(21) C(26) C(27) 14.2(4) yes . .
C(21) C(26) C(31) 134.8(8) yes . .
C(25) C(26) C(27) 85.0(8) yes . .
C(25) C(26) C(31) 37.5(5) yes . .
C(27) C(26) C(31) 120.8(9) yes . .
C(20) C(27) C(21) 126.0(16) yes . .
C(20) C(27) C(22) 158.7(9) yes . .
C(20) C(27) C(25) 48.2(8) yes . .
C(20) C(27) C(26) 13.5(10) yes . .
C(20) C(27) C(28) 120.6(10) yes . .
C(21) C(27) C(22) 68.5(11) yes . .
C(21) C(27) C(25) 166.5(14) yes . .
C(21) C(27) C(26) 131.4(14) yes . .
C(21) C(27) C(28) 110.0(13) yes . .
C(22) C(27) C(25) 113.7(5) yes . .
C(22) C(27) C(26) 160.0(8) yes . .
C(22) C(27) C(28) 41.6(5) yes . .
C(25) C(27) C(26) 46.7(6) yes . .
C(25) C(27) C(28) 72.7(5) yes . .
C(26) C(27) C(28) 118.5(8) yes . .
C(21) C(28) C(22) 52.2(5) yes . .
C(21) C(28) C(23) 153.0(16) yes . .
C(21) C(28) C(24) 126.4(9) yes . .
C(21) C(28) C(27) 18.7(4) yes . .
C(21) C(28) C(29) 137.6(12) yes . .
C(22) C(28) C(23) 101.8(15) yes . .
C(22) C(28) C(24) 176.5(10) yes . .
C(22) C(28) C(27) 70.8(6) yes . .
C(22) C(28) C(29) 166.6(13) yes . .
C(23) C(28) C(24) 79.1(14) yes . .
C(23) C(28) C(27) 170.4(16) yes . .
C(23) C(28) C(29) 66.8(15) yes . .
C(24) C(28) C(27) 107.8(10) yes . .
C(24) C(28) C(29) 12.9(11) yes . .
C(27) C(28) C(29) 119.6(12) yes . .
C(23) C(29) C(24) 158(3) yes . .
C(23) C(29) C(25) 119.6(14) yes . .
C(23) C(29) C(28) 34.7(8) yes . .
C(23) C(29) C(30) 158.8(15) yes . .
C(24) C(29) C(25) 48(3) yes . .
C(24) C(29) C(28) 127(3) yes . .
C(24) C(29) C(30) 7(3) yes . .
C(25) C(29) C(28) 85.3(11) yes . .
C(25) C(29) C(30) 43.6(6) yes . .
C(28) C(29) C(30) 125.3(14) yes . .
C(24) C(30) C(25) 77.1(11) yes . .
C(24) C(30) C(29) 2.6(14) yes . .
C(24) C(30) C(31) 115.2(10) yes . .
C(25) C(30) C(29) 75.3(8) yes . .
C(25) C(30) C(31) 39.6(4) yes . .
C(29) C(30) C(31) 113.8(8) yes . .
C(20) C(31) C(25) 52.7(5) yes . .
C(20) C(31) C(26) 13.9(6) yes . .
C(20) C(31) C(30) 108.0(6) yes . .
C(25) C(31) C(26) 66.3(6) yes . .
C(25) C(31) C(30) 57.3(5) yes . .
C(26) C(31) C(30) 119.9(7) yes . .
C(19) N(8) N(6) 47.0(13) yes . .
C(19) N(8) N(7) 133.7(11) yes . .
C(19) N(8) N(9) 177.6(16) yes . .
N(6) N(8) N(7) 87(2) yes . .
N(6) N(8) N(9) 134(2) yes . .
N(7) N(8) N(9) 47.3(12) yes . .
N(6) N(9) N(7) 49.8(11) yes . .
N(6) N(9) N(8) 16.1(9) yes . .
N(7) N(9) N(8) 65.9(15) yes . .
N(2) C(2) H(2A) 116.3 no . .
H(2A) C(2) C(3) 118.8 no . .
C(2) C(3) H(3A) 120.9 no . .
H(3A) C(3) C(4) 119.3 no . .
C(4) C(5) H(5A) 120.3 no . .
H(5A) C(5) C(6) 119.7 no . .
N(2) C(6) H(6A) 113.9 no . .
C(5) C(6) H(6A) 121.6 no . .
C(8) C(9) H(29) 122.8(12) no . .
H(29) C(9) C(10) 116.8(12) no . .
C(9) C(10) H(30) 114.3 no . .
H(30) C(10) C(11) 125.1 no . .
C(10) C(11) H(31) 118.4 no . .
H(31) C(11) C(12) 121.4 no . .
C(11) C(12) H(32) 117.2 no . .
H(32) C(12) C(13) 122.5 no . .
C(8) C(13) H(33) 108.1 no . .
C(12) C(13) H(33) 130.5 no . .
N(5) C(14) H(14A) 113.8 no . .
H(14A) C(14) C(15) 122.4 no . .
C(14) C(15) H(15A) 118.9 no . .
H(15A) C(15) C(16) 120.9 no . .
C(16) C(17) H(17A) 122.3 no . .
H(17A) C(17) C(18) 117.7 no . .
N(5) C(18) H(18A) 118.0 no . .
C(17) C(18) H(18A) 117.8 no . .
C(20) C(21) H(19) 119.1 no . .
C(20) C(21) H(24) 132.6 no . .
H(19) C(21) C(22) 121.0 no . .
H(19) C(21) C(26) 116.7 no . .
H(19) C(21) C(27) 150.8 no . .
H(19) C(21) H(24) 20.9 no . .
H(19) C(21) C(28) 157.5 no . .
C(22) C(21) H(24) 106.6 no . .
C(26) C(21) H(24) 127.4 no . .
C(27) C(21) H(24) 154.0 no . .
H(24) C(21) C(28) 140.5 no . .
C(21) H(19) H(24) 17.1 no . .
C(21) C(22) H(20) 114.3 no . .
C(21) C(22) H(25) 150(8) no . .
H(20) C(22) C(23) 124.4 no . .
H(20) C(22) C(27) 137.7 no . .
H(20) C(22) C(28) 154.1 no . .
H(20) C(22) H(25) 87.6 no . .
C(23) C(22) H(25) 42(12) no . .
C(27) C(22) H(25) 132(11) no . .
C(28) C(22) H(25) 70(12) no . .
C(22) C(23) H(21) 116.3 no . .
C(22) C(23) H(25) 30(7) no . .
H(21) C(23) C(24) 121.9 no . .
H(21) C(23) C(28) 163.5 no . .
H(21) C(23) H(25) 89.8 no . .
H(21) C(23) C(29) 117.7 no . .
C(24) C(23) H(25) 146(7) no . .
C(28) C(23) H(25) 76(7) no . .
H(25) C(23) C(29) 148(7) no . .
C(23) C(24) H(22) 126.6 no . .
C(23) C(24) H(26) 73.2 no . .
H(22) C(24) C(25) 119.5 no . .
H(22) C(24) C(28) 153.3 no . .
H(22) C(24) C(29) 113.3 no . .
H(22) C(24) H(26) 53.6 no . .
H(22) C(24) C(30) 69.5 no . .
C(25) C(24) H(26) 165.0 no . .
C(28) C(24) H(26) 100.0 no . .
C(29) C(24) H(26) 61.7 no . .
H(26) C(24) C(30) 122.8 no . .
C(24) H(22) C(29) 18.1 no . .
C(24) H(22) C(30) 57.7 no . .
C(29) H(22) C(30) 75.6 no . .
C(20) C(25) H(23) 118.6 no . .
C(24) C(25) H(23) 116.7 no . .
H(23) C(25) C(26) 101.4 no . .
H(23) C(25) C(27) 149.3 no . .
H(23) C(25) C(29) 128.2 no . .
H(23) C(25) C(30) 70.2 no . .
H(23) C(25) C(31) 33.7 no . .
C(25) H(23) C(30) 68.1 no . .
C(25) H(23) C(31) 78.4 no . .
C(30) H(23) C(31) 101.9 no . .
C(20) C(27) H(24) 121.9 no . .
C(21) C(27) H(24) 11.7 no . .
C(22) C(27) H(24) 75.5 no . .
C(25) C(27) H(24) 169.9 no . .
C(26) C(27) H(24) 124.4 no . .
H(24) C(27) C(28) 116.8 no . .
C(21) H(24) H(19) 142.1 no . .
C(21) H(24) C(27) 14.3 no . .
H(19) H(24) C(27) 142.8 no . .
C(21) C(28) H(25) 90(6) no . .
C(22) C(28) H(25) 40(6) no . .
C(23) C(28) H(25) 63(6) no . .
C(24) C(28) H(25) 140(6) no . .
C(27) C(28) H(25) 108(6) no . .
H(25) C(28) C(29) 127(6) no . .
C(22) H(25) C(23) 109(18) no . .
C(22) H(25) C(28) 69(13) no . .
C(23) H(25) C(28) 41(5) no . .
C(23) C(29) H(22) 148.4 no . .
C(23) C(29) H(26) 99.9 no . .
C(24) C(29) H(22) 48.6 no . .
C(24) C(29) H(26) 95.0 no . .
H(22) C(29) C(25) 92.0 no . .
H(22) C(29) C(28) 174.4 no . .
H(22) C(29) H(26) 48.5 no . .
H(22) C(29) C(30) 50.7 no . .
C(25) C(29) H(26) 140.4 no . .
C(28) C(29) H(26) 134.3 no . .
H(26) C(29) C(30) 98.5 no . .
C(24) H(26) C(29) 23.3 no . .
C(24) C(30) H(22) 52.7 no . .
C(24) C(30) H(23) 117.1 no . .
C(24) C(30) H(27) 123.0 no . .
H(22) C(30) C(25) 124.8 no . .
H(22) C(30) H(23) 147.5 no . .
H(22) C(30) C(29) 53.6 no . .
H(22) C(30) H(27) 70.2 no . .
H(22) C(30) C(31) 163.3 no . .
C(25) C(30) H(23) 41.7 no . .
C(25) C(30) H(27) 151.1 no . .
H(23) C(30) C(29) 114.9 no . .
H(23) C(30) H(27) 111.4 no . .
H(23) C(30) C(31) 20.9 no . .
C(29) C(30) H(27) 123.9 no . .
H(27) C(30) C(31) 120.8 no . .
C(20) C(31) H(23) 106.3 no . .
C(20) C(31) H(28) 129.3 no . .
C(25) C(31) H(23) 67.9 no . .
C(25) C(31) H(28) 168.4 no . .
H(23) C(31) C(26) 118.2 no . .
H(23) C(31) C(30) 57.2 no . .
H(23) C(31) H(28) 101.9 no . .
C(26) C(31) H(28) 116.8 no . .
C(30) C(31) H(28) 122.7 no . .

loop_
_geom_bond_atom_site_label_1
_geom_bond_atom_site_label_2
_geom_bond_distance
_geom_bond_publ_flag
_geom_bond_site_symmetry_2
Co(1) N(1) 2.0921(16) yes .
Co(1) N(1) 2.0921(16) yes 3_657
Co(1) N(2) 2.2206(19) yes .
Co(1) N(2) 2.2206(19) yes 3_657
Co(1) N(5) 2.1782(18) yes .
Co(1) N(5) 2.1782(18) yes 3_657
N(1) C(1) 1.164(2) yes .
C(1) O(1) 1.208(2) yes .
N(2) C(2) 1.344(3) yes .
N(2) C(6) 1.337(2) yes .
C(2) C(3) 1.368(3) yes .
C(3) C(4) 1.387(2) yes .
C(4) C(5) 1.391(3) yes .
C(4) C(7) 1.459(3) yes .
C(5) C(6) 1.372(3) yes .
C(7) N(3) 1.306(3) yes .
C(7) C(8) 1.479(3) yes .
N(3) N(4) 1.131(4) yes .
C(8) C(9) 1.386(3) yes .
C(8) C(13) 1.416(4) yes .
C(9) C(10) 1.397(3) yes .
C(10) C(11) 1.368(4) yes .
C(11) C(12) 1.372(5) yes .
C(12) C(13) 1.368(4) yes .
N(5) C(14) 1.336(2) yes .
N(5) C(18) 1.330(2) yes .
C(14) C(15) 1.368(3) yes .
C(15) C(16) 1.390(3) yes .
C(16) C(17) 1.392(3) yes .
C(16) C(19) 1.447(3) yes .
C(17) C(18) 1.369(3) yes .
C(19) N(6) 1.203(8) yes .
C(19) C(20) 1.595(12) yes .
C(19) C(26) 1.366(13) yes .
C(19) N(8) 1.525(12) yes .
N(6) N(7) 1.174(12) yes .
N(6) N(8) 0.588(12) yes .
N(6) N(9) 1.525(18) yes .
N(7) N(8) 1.050(19) yes .
N(7) N(9) 0.846(17) yes .
C(20) C(21) 1.386(16) yes .
C(20) C(25) 1.386(13) yes .
C(20) C(26) 0.49(2) yes .
C(20) C(27) 0.953(17) yes .
C(20) C(31) 1.730(15) yes .
C(21) C(22) 1.368(9) yes .
C(21) C(26) 1.815(17) yes .
C(21) C(27) 0.592(9) yes .
C(21) C(28) 1.732(10) yes .
C(22) C(23) 1.362(11) yes .
C(22) C(27) 1.469(11) yes .
C(22) C(28) 1.032(13) yes .
C(23) C(24) 1.53(2) yes .
C(23) C(28) 0.703(11) yes .
C(23) C(29) 1.13(2) yes .
C(24) C(25) 1.401(19) yes .
C(24) C(28) 1.50(2) yes .
C(24) C(29) 0.42(3) yes .
C(24) C(30) 1.07(2) yes .
C(25) C(26) 1.334(13) yes .
C(25) C(27) 1.825(8) yes .
C(25) C(29) 1.64(2) yes .
C(25) C(30) 1.171(7) yes .
C(25) C(31) 0.887(9) yes .
C(26) C(27) 1.368(17) yes .
C(26) C(31) 1.415(15) yes .
C(27) C(28) 1.438(11) yes .
C(28) C(29) 1.21(2) yes .
C(29) C(30) 1.49(2) yes .
C(30) C(31) 1.381(7) yes .
N(8) N(9) 1.06(2) yes .
C(2) H(2A) 0.858 no .
C(3) H(3A) 0.908 no .
C(5) H(5A) 0.938 no .
C(6) H(6A) 0.916 no .
C(9) H(29) 0.91(2) no .
C(10) H(30) 1.031 no .
C(11) H(31) 1.081 no .
C(12) H(32) 0.927 no .
C(13) H(33) 0.873 no .
C(14) H(14A) 0.971 no .
C(15) H(15A) 0.919 no .
C(17) H(17A) 0.891 no .
C(18) H(18A) 0.935 no .
C(21) H(19) 1.021 no .
C(21) H(24) 0.487 no .
H(19) H(24) 0.592 no .
C(22) H(20) 0.842 no .
C(22) H(25) 0.71(10) no .
C(23) H(21) 0.734 no .
C(23) H(25) 0.96(14) no .
C(24) H(22) 1.009 no .
C(24) H(26) 1.056 no .
H(22) C(29) 1.236 no .
H(22) C(30) 1.189 no .
C(25) H(23) 0.839 no .
H(23) C(30) 1.187 no .
H(23) C(31) 0.503 no .
C(27) H(24) 1.052 no .
C(28) H(25) 1.04(14) no .
C(29) H(26) 0.933 no .
C(30) H(27) 0.985 no .
C(31) H(28) 1.068 no .

loop_
_geom_contact_atom_site_label_1
_geom_contact_atom_site_label_2
_geom_contact_distance
_geom_contact_site_symmetry_2
C(1) C(12) 3.587(4) 2_556
C(1) C(13) 3.576(3) 2_556
C(1) C(22) 3.244(5) 1_545
C(1) C(23) 3.513(8) 1_545
C(1) C(30) 3.569(6) 2_546
O(1) C(3) 3.454(2) 1_455
O(1) C(12) 3.584(4) 4_445
O(1) C(13) 3.278(3) 2_556
O(1) C(22) 3.267(5) 1_545
O(1) C(23) 3.267(9) 1_545
O(1) C(31) 3.485(6) 2_546
C(3) O(1) 3.454(2) 1_655
C(3) N(9) 3.483(18) 1_545
C(5) C(24) 3.478(19) 1_545
C(5) C(25) 3.597(5) 1_545
C(5) C(30) 3.384(6) 1_545
C(5) C(31) 3.503(5) 1_545
C(6) C(28) 3.526(8) 1_545
C(6) C(30) 3.539(6) 2_546
C(7) N(7) 3.406(8) 1_545
C(7) N(7) 3.308(9) 2_646
C(7) N(9) 3.539(19) 2_646
N(3) C(15) 3.513(3) 2_646
N(3) N(7) 2.951(9) 1_545
N(3) N(7) 3.543(8) 2_646
N(3) N(9) 3.118(18) 1_545
N(4) C(15) 3.431(4) 2_646
N(4) N(7) 2.999(10) 1_545
N(4) C(23) 3.005(8) 1_645
N(4) C(24) 3.531(18) 1_645
N(4) C(28) 3.600(9) 1_645
N(4) C(29) 3.230(18) 1_645
N(4) N(9) 3.076(19) 1_545
C(8) N(7) 3.597(8) 2_646
C(8) N(9) 3.480(18) 2_646
C(9) N(7) 3.465(8) 2_646
C(9) N(9) 3.076(17) 2_646
C(10) C(10) 3.358(4) 3_656
C(10) C(11) 3.597(5) 3_656
C(10) C(17) 3.546(3) 2_546
C(11) C(10) 3.597(5) 3_656
C(11) N(9) 3.325(16) 4_454
C(12) C(1) 3.587(4) 2_546
C(12) O(1) 3.584(4) 4_544
C(13) C(1) 3.576(3) 2_546
C(13) O(1) 3.278(3) 2_546
C(13) C(15) 3.542(3) 2_646
N(5) C(21) 3.542(6) 3_667
C(14) C(21) 3.403(6) 3_667
C(14) C(22) 3.449(7) 3_667
C(15) N(3) 3.513(3) 2_656
C(15) N(4) 3.431(4) 2_656
C(15) C(13) 3.542(3) 2_656
C(17) C(10) 3.546(3) 2_556
C(18) C(30) 3.479(5) 2_546
N(7) C(7) 3.406(8) 1_565
N(7) C(7) 3.308(9) 2_656
N(7) N(3) 2.951(9) 1_565
N(7) N(3) 3.543(8) 2_656
N(7) N(4) 2.999(10) 1_565
N(7) C(8) 3.597(8) 2_656
N(7) C(9) 3.465(8) 2_656
C(21) N(5) 3.542(6) 3_667
C(21) C(14) 3.403(6) 3_667
C(22) C(1) 3.244(5) 1_565
C(22) O(1) 3.267(5) 1_565
C(22) C(14) 3.449(7) 3_667
C(23) C(1) 3.513(8) 1_565
C(23) O(1) 3.267(9) 1_565
C(23) N(4) 3.005(8) 1_465
C(24) C(5) 3.478(19) 1_565
C(24) N(4) 3.531(18) 1_465
C(25) C(5) 3.597(5) 1_565
C(28) C(6) 3.526(8) 1_565
C(28) N(4) 3.600(9) 1_465
C(29) N(4) 3.230(18) 1_465
C(30) C(1) 3.569(6) 2_556
C(30) C(5) 3.384(6) 1_565
C(30) C(6) 3.539(6) 2_556
C(30) C(18) 3.479(5) 2_556
C(31) O(1) 3.485(6) 2_556
C(31) C(5) 3.503(5) 1_565
N(9) C(3) 3.483(18) 1_565
N(9) C(7) 3.539(19) 2_656
N(9) N(3) 3.118(18) 1_565
N(9) N(4) 3.076(19) 1_565
N(9) C(8) 3.480(18) 2_656
N(9) C(9) 3.076(17) 2_656
N(9) C(11) 3.325(16) 4_555
N(1) H(20) 3.251 1_545
N(1) H(27) 2.847 2_546
C(1) H(32) 3.439 2_556
C(1) H(32) 3.177 4_445
C(1) H(33) 3.407 2_556
C(1) H(20) 2.804 1_545
C(1) H(21) 3.278 1_545
C(1) H(23) 3.308 2_546
C(1) H(25) 3.19(11) 1_545
C(1) H(27) 2.936 2_546
C(1) H(28) 3.100 2_546
O(1) H(2A) 3.557 1_455
O(1) H(3A) 2.688 1_455
O(1) H(32) 3.446 2_556
O(1) H(32) 2.702 4_445
O(1) H(33) 2.831 2_556
O(1) H(20) 2.821 1_545
O(1) H(21) 2.813 1_545
O(1) H(23) 3.326 2_546
O(1) H(25) 2.96(12) 1_545
O(1) H(27) 3.456 2_546
O(1) H(28) 2.684 2_546
C(2) H(31) 3.388 4_545
C(2) H(32) 3.258 4_545
H(2A) O(1) 3.557 1_655
H(2A) C(11) 3.374 4_545
H(2A) H(31) 3.160 4_545
H(2A) C(12) 3.054 4_545
H(2A) H(32) 2.575 4_545
H(2A) H(33) 3.505 2_656
C(3) H(31) 3.254 4_545
C(3) H(32) 3.499 4_545
H(3A) O(1) 2.688 1_655
H(3A) H(31) 3.007 4_545
H(3A) H(32) 3.072 4_545
H(3A) H(33) 3.547 2_656
H(3A) H(21) 3.368 1_645
H(3A) N(9) 3.375 1_545
H(5A) H(17A) 3.242 2_546
H(5A) C(24) 2.988 1_545
H(5A) H(22) 3.181 1_545
H(5A) C(25) 3.357 1_545
H(5A) C(25) 3.427 2_546
H(5A) H(23) 3.558 1_545
H(5A) H(23) 3.502 2_546
H(5A) C(28) 3.535 1_545
H(5A) C(29) 3.190 1_545
H(5A) H(26) 3.348 1_545
H(5A) C(30) 2.861 1_545
H(5A) H(27) 3.148 1_545
H(5A) C(31) 3.309 1_545
C(6) H(22) 3.354 2_546
C(6) H(23) 3.493 2_546
C(6) H(27) 3.384 2_546
H(6A) C(22) 3.316 1_545
H(6A) H(20) 3.534 1_545
H(6A) C(23) 3.264 1_545
H(6A) H(21) 3.442 1_545
H(6A) C(24) 3.334 2_546
H(6A) H(22) 3.005 2_546
H(6A) C(25) 3.153 2_546
H(6A) H(23) 2.795 2_546
H(6A) C(27) 3.599 1_545
H(6A) C(28) 3.177 1_545
H(6A) H(25) 3.507 1_545
H(6A) C(29) 3.560 1_545
H(6A) C(29) 3.515 2_546
H(6A) H(26) 3.589 2_546
H(6A) C(30) 2.952 2_546
H(6A) H(27) 2.740 2_546
H(6A) C(31) 3.293 2_546
H(6A) H(28) 3.569 2_546
C(7) H(15A) 3.298 2_646
C(7) H(28) 3.384 1_545
N(3) H(15A) 3.070 2_646
N(3) H(21) 3.296 1_645
N(4) H(29) 3.49(2) 2_646
N(4) H(15A) 3.283 2_646
N(4) H(21) 2.534 1_645
N(4) H(22) 3.406 1_645
N(4) H(25) 3.29(11) 1_645
N(4) H(26) 2.744 1_645
C(8) H(15A) 2.842 2_646
C(8) H(28) 3.589 1_545
C(9) H(15A) 3.278 2_646
C(9) H(17A) 3.080 2_546
H(29) N(4) 3.49(2) 2_656
H(29) H(31) 3.381 3_656
H(29) H(17A) 3.213 2_546
H(29) N(7) 3.14(2) 2_646
H(29) C(21) 3.59(2) 2_546
H(29) C(22) 3.28(2) 2_546
H(29) H(20) 3.410 2_546
H(29) C(23) 3.46(2) 2_546
H(29) H(21) 3.597 2_546
H(29) C(28) 3.46(2) 2_546
H(29) H(25) 3.05(12) 2_546
H(29) N(9) 2.76(2) 2_646
C(10) H(30) 3.149 3_656
C(10) H(31) 3.523 3_656
C(10) H(17A) 2.820 2_546
C(10) H(18A) 3.285 2_546
H(30) C(10) 3.149 3_656
H(30) H(30) 3.267 3_656
H(30) C(11) 3.154 3_656
H(30) H(31) 3.227 3_656
H(30) C(15) 3.417 4_454
H(30) H(15A) 3.031 4_454
H(30) C(17) 3.519 2_546
H(30) H(17A) 2.779 2_546
H(30) C(21) 3.151 2_546
H(30) H(19) 2.886 2_546
H(30) C(22) 3.180 2_546
H(30) H(20) 2.940 2_546
H(30) C(27) 3.569 2_546
H(30) H(24) 3.051 2_546
H(30) H(25) 3.329 2_546
C(11) H(2A) 3.374 4_444
C(11) H(30) 3.154 3_656
C(11) H(17A) 3.443 2_546
C(11) H(18A) 2.956 2_546
H(31) C(2) 3.388 4_444
H(31) H(2A) 3.160 4_444
H(31) C(3) 3.254 4_444
H(31) H(3A) 3.007 4_444
H(31) H(29) 3.381 3_656
H(31) C(10) 3.523 3_656
H(31) H(30) 3.227 3_656
H(31) H(18A) 3.203 2_546
H(31) N(6) 3.371 4_454
H(31) N(7) 3.124 4_454
H(31) N(8) 2.797 4_454
H(31) N(9) 2.296 4_454
C(12) H(2A) 3.054 4_444
C(12) H(14A) 3.206 2_646
C(12) H(15A) 3.297 2_646
C(12) H(18A) 3.178 2_546
C(12) H(20) 3.560 4_554
H(32) C(1) 3.439 2_546
H(32) C(1) 3.177 4_544
H(32) O(1) 3.446 2_546
H(32) O(1) 2.702 4_544
H(32) C(2) 3.258 4_444
H(32) H(2A) 2.575 4_444
H(32) C(3) 3.499 4_444
H(32) H(3A) 3.072 4_444
H(32) H(14A) 3.042 2_646
H(32) H(18A) 3.524 2_546
H(32) H(20) 3.229 4_554
C(13) H(14A) 3.090 2_646
C(13) H(15A) 2.864 2_646
C(13) H(28) 3.480 1_545
H(33) C(1) 3.407 2_546
H(33) O(1) 2.831 2_546
H(33) H(2A) 3.505 2_646
H(33) H(3A) 3.547 2_646
H(33) C(14) 3.557 2_646
H(33) H(14A) 2.963 2_646
H(33) H(15A) 3.096 2_646
H(33) H(28) 3.046 1_545
N(5) H(19) 3.034 3_667
N(5) H(20) 3.488 3_667
N(5) H(22) 3.219 2_546
N(5) H(24) 3.143 3_667
N(5) H(27) 3.195 2_546
C(14) H(33) 3.557 2_656
C(14) H(19) 2.816 3_667
C(14) H(20) 2.901 3_667
C(14) H(22) 3.565 2_546
C(14) H(24) 2.980 3_667
H(14A) C(12) 3.206 2_656
H(14A) H(32) 3.042 2_656
H(14A) C(13) 3.090 2_656
H(14A) H(33) 2.963 2_656
H(14A) H(19) 3.326 3_667
H(14A) C(22) 3.366 3_667
H(14A) H(20) 2.682 3_667
H(14A) H(24) 3.353 3_667
C(15) H(30) 3.417 4_555
C(15) H(19) 2.781 3_667
C(15) H(20) 3.386 3_667
C(15) H(22) 3.590 2_546
C(15) H(24) 3.159 3_667
C(15) H(26) 3.458 2_546
H(15A) C(7) 3.298 2_656
H(15A) N(3) 3.070 2_656
H(15A) N(4) 3.283 2_656
H(15A) C(8) 2.842 2_656
H(15A) C(9) 3.278 2_656
H(15A) H(30) 3.031 4_555
H(15A) C(12) 3.297 2_656
H(15A) C(13) 2.864 2_656
H(15A) H(33) 3.096 2_656
H(15A) H(19) 3.236 3_667
H(15A) H(20) 3.491 3_667
H(15A) H(24) 3.586 3_667
C(16) H(19) 2.968 3_667
C(16) H(22) 3.218 2_546
C(16) H(24) 3.489 3_667
C(16) H(26) 3.114 2_546
C(17) H(30) 3.519 2_556
C(17) H(19) 3.070 3_667
C(17) H(22) 2.820 2_546
C(17) H(24) 3.528 3_667
C(17) H(26) 3.106 2_546
C(17) H(27) 2.972 2_546
H(17A) H(5A) 3.242 2_556
H(17A) C(9) 3.080 2_556
H(17A) H(29) 3.213 2_556
H(17A) C(10) 2.820 2_556
H(17A) H(30) 2.779 2_556
H(17A) C(11) 3.443 2_556
H(17A) H(22) 3.037 2_546
H(17A) H(26) 3.355 2_546
H(17A) H(27) 3.037 2_546
C(18) H(19) 3.083 3_667
C(18) H(22) 2.827 2_546
C(18) H(24) 3.346 3_667
C(18) H(26) 3.394 2_546
C(18) H(27) 2.609 2_546
H(18A) C(10) 3.285 2_556
H(18A) C(11) 2.956 2_556
H(18A) H(31) 3.203 2_556
H(18A) C(12) 3.178 2_556
H(18A) H(32) 3.524 2_556
H(18A) H(22) 3.107 2_546
H(18A) C(30) 3.448 2_546
H(18A) H(27) 2.491 2_546
N(6) H(31) 3.371 4_555
N(7) H(29) 3.14(2) 2_656
N(7) H(31) 3.124 4_555
C(21) H(29) 3.59(2) 2_556
C(21) H(30) 3.151 2_556
H(19) H(30) 2.886 2_556
H(19) N(5) 3.034 3_667
H(19) C(14) 2.816 3_667
H(19) H(14A) 3.326 3_667
H(19) C(15) 2.781 3_667
H(19) H(15A) 3.236 3_667
H(19) C(16) 2.968 3_667
H(19) C(17) 3.070 3_667
H(19) C(18) 3.083 3_667
C(22) H(6A) 3.316 1_565
C(22) H(29) 3.28(2) 2_556
C(22) H(30) 3.180 2_556
C(22) H(14A) 3.366 3_667
H(20) N(1) 3.251 1_565
H(20) C(1) 2.804 1_565
H(20) O(1) 2.821 1_565
H(20) H(6A) 3.534 1_565
H(20) H(29) 3.410 2_556
H(20) H(30) 2.940 2_556
H(20) C(12) 3.560 4_455
H(20) H(32) 3.229 4_455
H(20) N(5) 3.488 3_667
H(20) C(14) 2.901 3_667
H(20) H(14A) 2.682 3_667
H(20) C(15) 3.386 3_667
H(20) H(15A) 3.491 3_667
C(23) H(6A) 3.264 1_565
C(23) H(29) 3.46(2) 2_556
H(21) C(1) 3.278 1_565
H(21) O(1) 2.813 1_565
H(21) H(3A) 3.368 1_465
H(21) H(6A) 3.442 1_565
H(21) N(3) 3.296 1_465
H(21) N(4) 2.534 1_465
H(21) H(29) 3.597 2_556
H(21) H(28) 3.416 2_556
C(24) H(5A) 2.988 1_565
C(24) H(6A) 3.334 2_556
H(22) H(5A) 3.181 1_565
H(22) C(6) 3.354 2_556
H(22) H(6A) 3.005 2_556
H(22) N(4) 3.406 1_465
H(22) N(5) 3.219 2_556
H(22) C(14) 3.565 2_556
H(22) C(15) 3.590 2_556
H(22) C(16) 3.218 2_556
H(22) C(17) 2.820 2_556
H(22) H(17A) 3.037 2_556
H(22) C(18) 2.827 2_556
H(22) H(18A) 3.107 2_556
C(25) H(5A) 3.357 1_565
C(25) H(5A) 3.427 2_556
C(25) H(6A) 3.153 2_556
H(23) C(1) 3.308 2_556
H(23) O(1) 3.326 2_556
H(23) H(5A) 3.558 1_565
H(23) H(5A) 3.502 2_556
H(23) C(6) 3.493 2_556
H(23) H(6A) 2.795 2_556
C(27) H(6A) 3.599 1_565
C(27) H(30) 3.569 2_556
H(24) H(30) 3.051 2_556
H(24) N(5) 3.143 3_667
H(24) C(14) 2.980 3_667
H(24) H(14A) 3.353 3_667
H(24) C(15) 3.159 3_667
H(24) H(15A) 3.586 3_667
H(24) C(16) 3.489 3_667
H(24) C(17) 3.528 3_667
H(24) C(18) 3.346 3_667
C(28) H(5A) 3.535 1_565
C(28) H(6A) 3.177 1_565
C(28) H(29) 3.46(2) 2_556
H(25) C(1) 3.19(11) 1_565
H(25) O(1) 2.96(12) 1_565
H(25) H(6A) 3.507 1_565
H(25) N(4) 3.29(11) 1_465
H(25) H(29) 3.05(12) 2_556
H(25) H(30) 3.329 2_556
C(29) H(5A) 3.190 1_565
C(29) H(6A) 3.560 1_565
C(29) H(6A) 3.515 2_556
H(26) H(5A) 3.348 1_565
H(26) H(6A) 3.589 2_556
H(26) N(4) 2.744 1_465
H(26) C(15) 3.458 2_556
H(26) C(16) 3.114 2_556
H(26) C(17) 3.106 2_556
H(26) H(17A) 3.355 2_556
H(26) C(18) 3.394 2_556
C(30) H(5A) 2.861 1_565
C(30) H(6A) 2.952 2_556
C(30) H(18A) 3.448 2_556
H(27) N(1) 2.847 2_556
H(27) C(1) 2.936 2_556
H(27) O(1) 3.456 2_556
H(27) H(5A) 3.148 1_565
H(27) C(6) 3.384 2_556
H(27) H(6A) 2.740 2_556
H(27) N(5) 3.195 2_556
H(27) C(17) 2.972 2_556
H(27) H(17A) 3.037 2_556
H(27) C(18) 2.609 2_556
H(27) H(18A) 2.491 2_556
C(31) H(5A) 3.309 1_565
C(31) H(6A) 3.293 2_556
H(28) C(1) 3.100 2_556
H(28) O(1) 2.684 2_556
H(28) H(6A) 3.569 2_556
H(28) C(7) 3.384 1_565
H(28) C(8) 3.589 1_565
H(28) C(13) 3.480 1_565
H(28) H(33) 3.046 1_565
H(28) H(21) 3.416 2_546
N(8) H(31) 2.797 4_555
N(9) H(3A) 3.375 1_565
N(9) H(29) 2.76(2) 2_656
N(9) H(31) 2.296 4_555

loop_
_geom_torsion_atom_site_label_1
_geom_torsion_atom_site_label_2
_geom_torsion_atom_site_label_3
_geom_torsion_atom_site_label_4
_geom_torsion
_geom_torsion_site_symmetry_1
_geom_torsion_site_symmetry_3
_geom_torsion_site_symmetry_4
N(1) Co(1) N(2) C(2) -173.6(2) . . .
N(1) Co(1) N(2) C(6) 4.70(18) . . .
N(2) Co(1) N(1) C(1) 80.6(9) . . .
N(1) Co(1) N(2) C(2) -6.4(2) . 3_657 3_657
N(1) Co(1) N(2) C(6) 175.30(18) . 3_657 3_657
N(2) Co(1) N(1) C(1) -99.4(9) 3_657 . .
N(1) Co(1) N(5) C(14) -147.37(16) . . .
N(1) Co(1) N(5) C(18) 25.43(16) . . .
N(5) Co(1) N(1) C(1) 168.9(9) . . .
N(1) Co(1) N(5) C(14) -32.63(16) . 3_657 3_657
N(1) Co(1) N(5) C(18) 154.57(16) . 3_657 3_657
N(5) Co(1) N(1) C(1) -11.1(9) 3_657 . .
N(1) Co(1) N(2) C(2) 6.4(2) 3_657 . .
N(1) Co(1) N(2) C(6) -175.30(18) 3_657 . .
N(2) Co(1) N(1) C(1) 99.4(9) . 3_657 3_657
N(1) Co(1) N(2) C(2) 173.6(2) 3_657 3_657 3_657
N(1) Co(1) N(2) C(6) -4.70(18) 3_657 3_657 3_657
N(2) Co(1) N(1) C(1) -80.6(9) 3_657 3_657 3_657
N(1) Co(1) N(5) C(14) 32.63(16) 3_657 . .
N(1) Co(1) N(5) C(18) -154.57(16) 3_657 . .
N(5) Co(1) N(1) C(1) 11.1(9) . 3_657 3_657
N(1) Co(1) N(5) C(14) 147.37(16) 3_657 3_657 3_657
N(1) Co(1) N(5) C(18) -25.43(16) 3_657 3_657 3_657
N(5) Co(1) N(1) C(1) -168.9(9) 3_657 3_657 3_657
N(2) Co(1) N(5) C(14) -56.07(15) . . .
N(2) Co(1) N(5) C(18) 116.73(15) . . .
N(5) Co(1) N(2) C(2) 96.49(19) . . .
N(5) Co(1) N(2) C(6) -85.21(17) . . .
N(2) Co(1) N(5) C(14) -123.93(15) . 3_657 3_657
N(2) Co(1) N(5) C(18) 63.27(15) . 3_657 3_657
N(5) Co(1) N(2) C(2) -83.51(19) 3_657 . .
N(5) Co(1) N(2) C(6) 94.79(17) 3_657 . .
N(2) Co(1) N(5) C(14) 123.93(15) 3_657 . .
N(2) Co(1) N(5) C(18) -63.27(15) 3_657 . .
N(5) Co(1) N(2) C(2) 83.51(19) . 3_657 3_657
N(5) Co(1) N(2) C(6) -94.79(17) . 3_657 3_657
N(2) Co(1) N(5) C(14) 56.07(15) 3_657 3_657 3_657
N(2) Co(1) N(5) C(18) -116.73(15) 3_657 3_657 3_657
N(5) Co(1) N(2) C(2) -96.49(19) 3_657 3_657 3_657
N(5) Co(1) N(2) C(6) 85.21(17) 3_657 3_657 3_657
Co(1) N(1) C(1) O(1) -134(23) . . .
Co(1) N(2) C(2) C(3) 176.9(2) . . .
Co(1) N(2) C(6) C(5) -177.09(18) . . .
C(2) N(2) C(6) C(5) 1.4(3) . . .
C(6) N(2) C(2) C(3) -1.5(3) . . .
N(2) C(2) C(3) C(4) -0.4(4) . . .
C(2) C(3) C(4) C(5) 2.5(3) . . .
C(2) C(3) C(4) C(7) -175.4(2) . . .
C(3) C(4) C(5) C(6) -2.6(3) . . .
C(3) C(4) C(7) N(3) 17.2(3) . . .
C(3) C(4) C(7) C(8) -161.6(2) . . .
C(5) C(4) C(7) N(3) -160.6(2) . . .
C(5) C(4) C(7) C(8) 20.7(3) . . .
C(7) C(4) C(5) C(6) 175.3(2) . . .
C(4) C(5) C(6) N(2) 0.7(3) . . .
C(4) C(7) N(3) N(4) 165(9) . . .
C(4) C(7) C(8) C(9) 38.5(3) . . .
C(4) C(7) C(8) C(13) -145.9(2) . . .
N(3) C(7) C(8) C(9) -140.3(2) . . .
N(3) C(7) C(8) C(13) 35.4(3) . . .
C(8) C(7) N(3) N(4) -16(9) . . .
C(7) C(8) C(9) C(10) 175.7(2) . . .
C(7) C(8) C(13) C(12) -174.2(2) . . .
C(9) C(8) C(13) C(12) 1.7(4) . . .
C(13) C(8) C(9) C(10) -0.2(3) . . .
C(8) C(9) C(10) C(11) -1.4(4) . . .
C(9) C(10) C(11) C(12) 1.5(4) . . .
C(10) C(11) C(12) C(13) 0.1(4) . . .
C(11) C(12) C(13) C(8) -1.7(4) . . .
Co(1) N(5) C(14) C(15) 170.11(18) . . .
Co(1) N(5) C(18) C(17) -169.73(15) . . .
C(14) N(5) C(18) C(17) 3.5(2) . . .
C(18) N(5) C(14) C(15) -3.1(3) . . .
N(5) C(14) C(15) C(16) -0.4(3) . . .
C(14) C(15) C(16) C(17) 3.6(3) . . .
C(14) C(15) C(16) C(19) -173.1(2) . . .
C(15) C(16) C(17) C(18) -3.3(2) . . .
C(15) C(16) C(19) N(6) 14.6(4) . . .
C(15) C(16) C(19) C(20) 179.5(5) . . .
C(15) C(16) C(19) C(26) 170.1(9) . . .
C(15) C(16) C(19) N(8) -7.6(7) . . .
C(17) C(16) C(19) N(6) -161.9(4) . . .
C(17) C(16) C(19) C(20) 3.0(6) . . .
C(17) C(16) C(19) C(26) -6.5(9) . . .
C(17) C(16) C(19) N(8) 175.9(6) . . .
C(19) C(16) C(17) C(18) 173.49(19) . . .
C(16) C(17) C(18) N(5) -0.3(3) . . .
C(16) C(19) N(6) N(7) -79(10) . . .
C(16) C(19) N(6) N(8) -76.8(18) . . .
C(16) C(19) N(6) N(9) -79.3(15) . . .
C(16) C(19) C(20) C(21) 63.7(11) . . .
C(16) C(19) C(20) C(25) -123.1(9) . . .
C(16) C(19) C(20) C(26) -157(2) . . .
C(16) C(19) C(20) C(27) 76(2) . . .
C(16) C(19) C(20) C(31) -132.1(4) . . .
C(16) C(19) C(26) C(20) 29(2) . . .
C(16) C(19) C(26) C(21) 56.1(11) . . .
C(16) C(19) C(26) C(25) -83(2) . . .
C(16) C(19) C(26) C(27) 55.5(15) . . .
C(16) C(19) C(26) C(31) -115.8(10) . . .
C(16) C(19) N(8) N(6) 113.0(16) . . .
C(16) C(19) N(8) N(7) 113.3(16) . . .
C(16) C(19) N(8) N(9) -132(43) . . .
N(6) C(19) C(20) C(21) -131.4(9) . . .
N(6) C(19) C(20) C(25) 41.8(12) . . .
N(6) C(19) C(20) C(26) 8(2) . . .
N(6) C(19) C(20) C(27) -119.3(19) . . .
N(6) C(19) C(20) C(31) 32.8(8) . . .
C(20) C(19) N(6) N(7) 116(10) . . .
C(20) C(19) N(6) N(8) 118.2(18) . . .
C(20) C(19) N(6) N(9) 115.8(15) . . .
N(6) C(19) C(26) C(20) -173(2) . . .
N(6) C(19) C(26) C(21) -145.7(6) . . .
N(6) C(19) C(26) C(25) 75(2) . . .
N(6) C(19) C(26) C(27) -146.3(10) . . .
N(6) C(19) C(26) C(31) 42.4(11) . . .
C(26) C(19) N(6) N(7) 118(10) . . .
C(26) C(19) N(6) N(8) 120.7(18) . . .
C(26) C(19) N(6) N(9) 118.3(15) . . .
N(6) C(19) N(8) N(7) 0.3(7) . . .
N(6) C(19) N(8) N(9) 115(44) . . .
N(8) C(19) N(6) N(7) -3(6) . . .
N(8) C(19) N(6) N(9) -2.4(18) . . .
C(20) C(19) C(26) C(21) 27(2) . . .
C(20) C(19) C(26) C(25) -113(3) . . .
C(20) C(19) C(26) C(27) 26(2) . . .
C(20) C(19) C(26) C(31) -145(3) . . .
C(26) C(19) C(20) C(21) -140(3) . . .
C(26) C(19) C(20) C(25) 34(2) . . .
C(26) C(19) C(20) C(27) -128(3) . . .
C(26) C(19) C(20) C(31) 25(2) . . .
C(20) C(19) N(8) N(6) -74.7(19) . . .
C(20) C(19) N(8) N(7) -74.4(19) . . .
C(20) C(19) N(8) N(9) 40(43) . . .
N(8) C(19) C(20) C(21) -108.1(12) . . .
N(8) C(19) C(20) C(25) 65.1(13) . . .
N(8) C(19) C(20) C(26) 32(2) . . .
N(8) C(19) C(20) C(27) -96(2) . . .
N(8) C(19) C(20) C(31) 56.2(10) . . .
C(26) C(19) N(8) N(6) -65.2(19) . . .
C(26) C(19) N(8) N(7) -64.9(19) . . .
C(26) C(19) N(8) N(9) 50(43) . . .
N(8) C(19) C(26) C(20) -153(2) . . .
N(8) C(19) C(26) C(21) -126.3(8) . . .
N(8) C(19) C(26) C(25) 94(2) . . .
N(8) C(19) C(26) C(27) -126.9(11) . . .
N(8) C(19) C(26) C(31) 61.8(12) . . .
C(19) N(6) N(7) N(8) 3(6) . . .
C(19) N(6) N(7) N(9) 0(10) . . .
C(19) N(6) N(8) N(7) -179.8(5) . . .
C(19) N(6) N(8) N(9) -177(2) . . .
C(19) N(6) N(9) N(7) -180.0(13) . . .
C(19) N(6) N(9) N(8) 5(3) . . .
N(7) N(6) N(8) C(19) 179.8(5) . . .
N(7) N(6) N(8) N(9) 3(2) . . .
N(8) N(6) N(7) N(9) -3(2) . . .
N(7) N(6) N(9) N(8) -175(3) . . .
N(9) N(6) N(7) N(8) 3(2) . . .
N(8) N(6) N(9) N(7) 175(3) . . .
N(9) N(6) N(8) C(19) 177(2) . . .
N(9) N(6) N(8) N(7) -3(2) . . .
N(6) N(7) N(8) C(19) -0.2(5) . . .
N(6) N(7) N(8) N(9) -177(2) . . .
N(6) N(7) N(9) N(8) 1.4(11) . . .
N(8) N(7) N(9) N(6) -1.4(11) . . .
N(9) N(7) N(8) C(19) 177(2) . . .
N(9) N(7) N(8) N(6) 177(2) . . .
C(19) C(20) C(21) C(22) 175.9(7) . . .
C(19) C(20) C(21) C(26) 67(4) . . .
C(19) C(20) C(21) C(27) 155(2) . . .
C(19) C(20) C(21) C(28) 171.5(9) . . .
C(19) C(20) C(25) C(24) -166.8(11) . . .
C(19) C(20) C(25) C(26) -27.8(19) . . .
C(19) C(20) C(25) C(27) -166.8(18) . . .
C(19) C(20) C(25) C(29) -173.5(10) . . .
C(19) C(20) C(25) C(30) -106(2) . . .
C(19) C(20) C(25) C(31) -17.8(11) . . .
C(19) C(20) C(26) C(21) -90(4) . . .
C(19) C(20) C(26) C(25) 150.3(16) . . .
C(19) C(20) C(26) C(27) -122(3) . . .
C(19) C(20) C(26) C(31) 143(3) . . .
C(19) C(20) C(27) C(21) -32(3) . . .
C(19) C(20) C(27) C(22) -160(2) . . .
C(19) C(20) C(27) C(25) 164(2) . . .
C(19) C(20) C(27) C(26) 86(3) . . .
C(19) C(20) C(27) C(28) 170.6(12) . . .
C(19) C(20) C(31) C(25) 164.7(9) . . .
C(19) C(20) C(31) C(26) -29(2) . . .
C(19) C(20) C(31) C(30) -179.4(5) . . .
C(21) C(20) C(25) C(24) 6.3(18) . . .
C(21) C(20) C(25) C(26) 145(3) . . .
C(21) C(20) C(25) C(27) 6.3(6) . . .
C(21) C(20) C(25) C(29) -0.4(7) . . .
C(21) C(20) C(25) C(30) 67(3) . . .
C(21) C(20) C(25) C(31) 155.3(10) . . .
C(25) C(20) C(21) C(22) 2.7(15) . . .
C(25) C(20) C(21) C(26) -106(4) . . .
C(25) C(20) C(21) C(27) -18.0(18) . . .
C(25) C(20) C(21) C(28) -1.8(10) . . .
C(21) C(20) C(26) C(19) 90(4) . . .
C(21) C(20) C(26) C(25) -120(3) . . .
C(21) C(20) C(26) C(27) -32(2) . . .
C(21) C(20) C(26) C(31) -127(3) . . .
C(26) C(20) C(21) C(22) 108(4) . . .
C(26) C(20) C(21) C(27) 88(4) . . .
C(26) C(20) C(21) C(28) 104(4) . . .
C(21) C(20) C(27) C(22) -128(4) . . .
C(21) C(20) C(27) C(25) -164.2(16) . . .
C(21) C(20) C(27) C(26) 118(4) . . .
C(21) C(20) C(27) C(28) -157(2) . . .
C(27) C(20) C(21) C(22) 20.7(18) . . .
C(27) C(20) C(21) C(26) -88(4) . . .
C(27) C(20) C(21) C(28) 16.3(17) . . .
C(21) C(20) C(31) C(25) -40.8(15) . . .
C(21) C(20) C(31) C(26) 125(4) . . .
C(21) C(20) C(31) C(30) -25.0(18) . . .
C(31) C(20) C(21) C(22) 25(2) . . .
C(31) C(20) C(21) C(26) -83(4) . . .
C(31) C(20) C(21) C(27) 5(2) . . .
C(31) C(20) C(21) C(28) 20.9(16) . . .
C(25) C(20) C(26) C(19) -150.3(16) . . .
C(25) C(20) C(26) C(21) 120(3) . . .
C(25) C(20) C(26) C(27) 88(3) . . .
C(25) C(20) C(26) C(31) -7.3(17) . . .
C(26) C(20) C(25) C(24) -139(2) . . .
C(26) C(20) C(25) C(27) -139(2) . . .
C(26) C(20) C(25) C(29) -146(2) . . .
C(26) C(20) C(25) C(30) -78(3) . . .
C(26) C(20) C(25) C(31) 10(2) . . .
C(25) C(20) C(27) C(21) 164.2(16) . . .
C(25) C(20) C(27) C(22) 36(3) . . .
C(25) C(20) C(27) C(26) -78(3) . . .
C(25) C(20) C(27) C(28) 7.1(15) . . .
C(27) C(20) C(25) C(24) 0.0(17) . . .
C(27) C(20) C(25) C(26) 139(2) . . .
C(27) C(20) C(25) C(29) -6.6(15) . . .
C(27) C(20) C(25) C(30) 61(3) . . .
C(27) C(20) C(25) C(31) 149.0(11) . . .
C(25) C(20) C(31) C(26) 166(3) . . .
C(25) C(20) C(31) C(30) 15.8(6) . . .
C(31) C(20) C(25) C(24) -149.0(13) . . .
C(31) C(20) C(25) C(26) -10(2) . . .
C(31) C(20) C(25) C(27) -149.0(11) . . .
C(31) C(20) C(25) C(29) -155.7(11) . . .
C(31) C(20) C(25) C(30) -88(2) . . .
C(26) C(20) C(27) C(21) -118(4) . . .
C(26) C(20) C(27) C(22) 114(4) . . .
C(26) C(20) C(27) C(25) 78(3) . . .
C(26) C(20) C(27) C(28) 85(3) . . .
C(27) C(20) C(26) C(19) 122(3) . . .
C(27) C(20) C(26) C(21) 32(2) . . .
C(27) C(20) C(26) C(25) -88(3) . . .
C(27) C(20) C(26) C(31) -95(3) . . .
C(26) C(20) C(31) C(25) -166(3) . . .
C(26) C(20) C(31) C(30) -150(3) . . .
C(31) C(20) C(26) C(19) -143(3) . . .
C(31) C(20) C(26) C(21) 127(3) . . .
C(31) C(20) C(26) C(25) 7.3(17) . . .
C(31) C(20) C(26) C(27) 95(3) . . .
C(27) C(20) C(31) C(25) -38.8(12) . . .
C(27) C(20) C(31) C(26) 127(3) . . .
C(27) C(20) C(31) C(30) -23.0(15) . . .
C(31) C(20) C(27) C(21) -176.8(14) . . .
C(31) C(20) C(27) C(22) 55(4) . . .
C(31) C(20) C(27) C(25) 19.0(6) . . .
C(31) C(20) C(27) C(26) -59(3) . . .
C(31) C(20) C(27) C(28) 26.1(19) . . .
C(20) C(21) C(22) C(23) -2.6(12) . . .
C(20) C(21) C(22) C(27) -11.3(10) . . .
C(20) C(21) C(22) C(28) -7.4(10) . . .
C(20) C(21) C(26) C(19) -99(4) . . .
C(20) C(21) C(26) C(25) 61(4) . . .
C(20) C(21) C(26) C(27) 79(4) . . .
C(20) C(21) C(26) C(31) 71(4) . . .
C(20) C(21) C(27) C(22) 162.1(15) . . .
C(20) C(21) C(27) C(25) 60(5) . . .
C(20) C(21) C(27) C(26) -15.9(12) . . .
C(20) C(21) C(27) C(28) 159(2) . . .
C(20) C(21) C(28) C(22) 173.6(9) . . .
C(20) C(21) C(28) C(23) 156(2) . . .
C(20) C(21) C(28) C(24) -2.4(13) . . .
C(20) C(21) C(28) C(27) -11.5(13) . . .
C(20) C(21) C(28) C(29) 6.1(19) . . .
C(22) C(21) C(26) C(19) -175.4(7) . . .
C(22) C(21) C(26) C(20) -77(4) . . .
C(22) C(21) C(26) C(25) -15.9(11) . . .
C(22) C(21) C(26) C(27) 2.4(18) . . .
C(22) C(21) C(26) C(31) -5.5(17) . . .
C(26) C(21) C(22) C(23) 7.4(11) . . .
C(26) C(21) C(22) C(27) -1.4(10) . . .
C(26) C(21) C(22) C(28) 2.6(9) . . .
C(22) C(21) C(27) C(20) -162.1(15) . . .
C(22) C(21) C(27) C(25) -102(5) . . .
C(22) C(21) C(27) C(26) -178.0(15) . . .
C(22) C(21) C(27) C(28) -3.0(9) . . .
C(27) C(21) C(22) C(23) 8.8(14) . . .
C(27) C(21) C(22) C(28) 4.0(12) . . .
C(22) C(21) C(28) C(23) -18(2) . . .
C(22) C(21) C(28) C(24) -176.0(13) . . .
C(22) C(21) C(28) C(27) 174.9(16) . . .
C(22) C(21) C(28) C(29) -167.4(19) . . .
C(28) C(21) C(22) C(23) 4.8(6) . . .
C(28) C(21) C(22) C(27) -4.0(12) . . .
C(26) C(21) C(27) C(20) 15.9(12) . . .
C(26) C(21) C(27) C(22) 178.0(15) . . .
C(26) C(21) C(27) C(25) 76(5) . . .
C(26) C(21) C(27) C(28) 175(2) . . .
C(27) C(21) C(26) C(19) -178(2) . . .
C(27) C(21) C(26) C(20) -79(4) . . .
C(27) C(21) C(26) C(25) -18.3(18) . . .
C(27) C(21) C(26) C(31) -8(2) . . .
C(26) C(21) C(28) C(22) -177.8(8) . . .
C(26) C(21) C(28) C(23) 164(2) . . .
C(26) C(21) C(28) C(24) 6.2(12) . . .
C(26) C(21) C(28) C(27) -2.9(13) . . .
C(26) C(21) C(28) C(29) 14.8(18) . . .
C(28) C(21) C(26) C(19) -173.8(8) . . .
C(28) C(21) C(26) C(20) -75(4) . . .
C(28) C(21) C(26) C(25) -14.4(8) . . .
C(28) C(21) C(26) C(27) 4.0(17) . . .
C(28) C(21) C(26) C(31) -4.0(13) . . .
C(27) C(21) C(28) C(22) -174.9(16) . . .
C(27) C(21) C(28) C(23) 167(2) . . .
C(27) C(21) C(28) C(24) 9.1(17) . . .
C(27) C(21) C(28) C(29) 18(2) . . .
C(28) C(21) C(27) C(20) -159(2) . . .
C(28) C(21) C(27) C(22) 3.0(9) . . .
C(28) C(21) C(27) C(25) -99(5) . . .
C(28) C(21) C(27) C(26) -175(2) . . .
C(21) C(22) C(23) C(24) -5.6(13) . . .
C(21) C(22) C(23) C(28) -9.5(11) . . .
C(21) C(22) C(23) C(29) -0.4(15) . . .
C(21) C(22) C(27) C(20) 137(4) . . .
C(21) C(22) C(27) C(25) 165.5(15) . . .
C(21) C(22) C(27) C(26) 176(3) . . .
C(21) C(22) C(27) C(28) 175.7(13) . . .
C(21) C(22) C(28) C(23) 171.9(10) . . .
C(21) C(22) C(28) C(24) 67(18) . . .
C(21) C(22) C(28) C(27) -1.7(5) . . .
C(21) C(22) C(28) C(29) 141(5) . . .
C(23) C(22) C(27) C(20) -36(3) . . .
C(23) C(22) C(27) C(21) -172.5(12) . . .
C(23) C(22) C(27) C(25) -6.9(7) . . .
C(23) C(22) C(27) C(26) 3(2) . . .
C(23) C(22) C(27) C(28) 3.3(5) . . .
C(27) C(22) C(23) C(24) -2.1(11) . . .
C(27) C(22) C(23) C(28) -6.0(10) . . .
C(27) C(22) C(23) C(29) 3.1(16) . . .
C(23) C(22) C(28) C(21) -171.9(10) . . .
C(23) C(22) C(28) C(24) -105(18) . . .
C(23) C(22) C(28) C(27) -173.6(11) . . .
C(23) C(22) C(28) C(29) -31(5) . . .
C(28) C(22) C(23) C(24) 3.9(12) . . .
C(28) C(22) C(23) C(29) 9.1(16) . . .
C(27) C(22) C(28) C(21) 1.7(5) . . .
C(27) C(22) C(28) C(23) 173.6(11) . . .
C(27) C(22) C(28) C(24) 68(18) . . .
C(27) C(22) C(28) C(29) 143(5) . . .
C(28) C(22) C(27) C(20) -39(3) . . .
C(28) C(22) C(27) C(21) -175.7(13) . . .
C(28) C(22) C(27) C(25) -10.2(6) . . .
C(28) C(22) C(27) C(26) -0(2) . . .
C(22) C(23) C(24) C(25) 12.7(17) . . .
C(22) C(23) C(24) C(28) -3.0(9) . . .
C(22) C(23) C(24) C(29) 135(13) . . .
C(22) C(23) C(24) C(30) -11(7) . . .
C(22) C(23) C(28) C(21) 14.2(17) . . .
C(22) C(23) C(28) C(24) 176.5(11) . . .
C(22) C(23) C(28) C(27) 39(7) . . .
C(22) C(23) C(28) C(29) 172.5(13) . . .
C(22) C(23) C(29) C(24) -48(14) . . .
C(22) C(23) C(29) C(25) 3(2) . . .
C(22) C(23) C(29) C(28) -6.9(12) . . .
C(22) C(23) C(29) C(30) -30(6) . . .
C(24) C(23) C(28) C(21) -162(2) . . .
C(24) C(23) C(28) C(22) -176.5(11) . . .
C(24) C(23) C(28) C(27) -137(7) . . .
C(24) C(23) C(28) C(29) -4.0(13) . . .
C(28) C(23) C(24) C(25) 15.7(13) . . .
C(28) C(23) C(24) C(29) 138(13) . . .
C(28) C(23) C(24) C(30) -8(6) . . .
C(24) C(23) C(29) C(25) 51(12) . . .
C(24) C(23) C(29) C(28) 41(13) . . .
C(24) C(23) C(29) C(30) 18(9) . . .
C(29) C(23) C(24) C(25) -122(13) . . .
C(29) C(23) C(24) C(28) -138(13) . . .
C(29) C(23) C(24) C(30) -146(17) . . .
C(28) C(23) C(29) C(24) -41(13) . . .
C(28) C(23) C(29) C(25) 9.7(16) . . .
C(28) C(23) C(29) C(30) -23(5) . . .
C(29) C(23) C(28) C(21) -158(2) . . .
C(29) C(23) C(28) C(22) -172.5(13) . . .
C(29) C(23) C(28) C(24) 4.0(13) . . .
C(29) C(23) C(28) C(27) -133(7) . . .
C(23) C(24) C(25) C(20) -13.0(18) . . .
C(23) C(24) C(25) C(26) -34(2) . . .
C(23) C(24) C(25) C(27) -13.0(12) . . .
C(23) C(24) C(25) C(29) 16(3) . . .
C(23) C(24) C(25) C(30) -172.1(18) . . .
C(23) C(24) C(25) C(31) -151.6(9) . . .
C(23) C(24) C(28) C(21) 170.1(13) . . .
C(23) C(24) C(28) C(22) 106(18) . . .
C(23) C(24) C(28) C(27) 173.2(12) . . .
C(23) C(24) C(28) C(29) 17(5) . . .
C(23) C(24) C(29) C(25) -64(14) . . .
C(23) C(24) C(29) C(28) -28(9) . . .
C(23) C(24) C(29) C(30) -106(25) . . .
C(23) C(24) C(30) C(25) 28(6) . . .
C(23) C(24) C(30) C(29) 74(23) . . .
C(23) C(24) C(30) C(31) 16(7) . . .
C(25) C(24) C(28) C(21) 4.9(14) . . .
C(25) C(24) C(28) C(22) -59(18) . . .
C(25) C(24) C(28) C(23) -165.3(12) . . .
C(25) C(24) C(28) C(27) 7.9(11) . . .
C(25) C(24) C(28) C(29) -148(6) . . .
C(28) C(24) C(25) C(20) -6.0(14) . . .
C(28) C(24) C(25) C(26) -26.7(19) . . .
C(28) C(24) C(25) C(27) -6.0(8) . . .
C(28) C(24) C(25) C(29) 23(4) . . .
C(28) C(24) C(25) C(30) -165.0(14) . . .
C(28) C(24) C(25) C(31) -144.6(8) . . .
C(25) C(24) C(29) C(23) 64(14) . . .
C(25) C(24) C(29) C(28) 36(6) . . .
C(25) C(24) C(29) C(30) -42(21) . . .
C(29) C(24) C(25) C(20) -29(4) . . .
C(29) C(24) C(25) C(26) -49(5) . . .
C(29) C(24) C(25) C(27) -29(4) . . .
C(29) C(24) C(25) C(30) 172(5) . . .
C(29) C(24) C(25) C(31) -167(4) . . .
C(25) C(24) C(30) C(29) 46(23) . . .
C(25) C(24) C(30) C(31) -11.1(8) . . .
C(30) C(24) C(25) C(20) 159.0(9) . . .
C(30) C(24) C(25) C(26) 138.3(14) . . .
C(30) C(24) C(25) C(27) 159.1(8) . . .
C(30) C(24) C(25) C(29) -172(5) . . .
C(30) C(24) C(25) C(31) 20.5(14) . . .
C(28) C(24) C(29) C(23) 28(9) . . .
C(28) C(24) C(29) C(25) -36(6) . . .
C(28) C(24) C(29) C(30) -78(24) . . .
C(29) C(24) C(28) C(21) 153(5) . . .
C(29) C(24) C(28) C(22) 89(19) . . .
C(29) C(24) C(28) C(23) -17(5) . . .
C(29) C(24) C(28) C(27) 156(5) . . .
C(28) C(24) C(30) C(25) 22(2) . . .
C(28) C(24) C(30) C(29) 68(23) . . .
C(28) C(24) C(30) C(31) 11(2) . . .
C(30) C(24) C(28) C(21) -13(3) . . .
C(30) C(24) C(28) C(22) -77(18) . . .
C(30) C(24) C(28) C(23) 177(2) . . .
C(30) C(24) C(28) C(27) -10(2) . . .
C(30) C(24) C(28) C(29) -166(7) . . .
C(29) C(24) C(30) C(25) -46(23) . . .
C(29) C(24) C(30) C(31) -57(23) . . .
C(30) C(24) C(29) C(23) 106(25) . . .
C(30) C(24) C(29) C(25) 42(21) . . .
C(30) C(24) C(29) C(28) 78(24) . . .
C(20) C(25) C(26) C(19) 119(3) . . .
C(20) C(25) C(26) C(21) -22(2) . . .
C(20) C(25) C(26) C(27) -27(2) . . .
C(20) C(25) C(26) C(31) 170(2) . . .
C(20) C(25) C(27) C(21) -70(5) . . .
C(20) C(25) C(27) C(22) -166.5(14) . . .
C(20) C(25) C(27) C(26) 18.2(13) . . .
C(20) C(25) C(27) C(28) -173.6(13) . . .
C(20) C(25) C(29) C(23) -2(2) . . .
C(20) C(25) C(29) C(24) 155(4) . . .
C(20) C(25) C(29) C(28) 3.1(14) . . .
C(20) C(25) C(29) C(30) 161.2(8) . . .
C(20) C(25) C(30) C(24) -74(2) . . .
C(20) C(25) C(30) C(29) -76(2) . . .
C(20) C(25) C(30) C(31) 91(2) . . .
C(20) C(25) C(31) C(26) -3.6(8) . . .
C(20) C(25) C(31) C(30) -162.0(7) . . .
C(24) C(25) C(26) C(19) 173.8(19) . . .
C(24) C(25) C(26) C(20) 55(3) . . .
C(24) C(25) C(26) C(21) 32.7(19) . . .
C(24) C(25) C(26) C(27) 28.2(19) . . .
C(24) C(25) C(26) C(31) -135.2(16) . . .
C(24) C(25) C(27) C(20) -180.0(14) . . .
C(24) C(25) C(27) C(21) 110(5) . . .
C(24) C(25) C(27) C(22) 13.5(10) . . .
C(24) C(25) C(27) C(26) -161.8(12) . . .
C(24) C(25) C(27) C(28) 6.5(9) . . .
C(24) C(25) C(29) C(23) -157(5) . . .
C(24) C(25) C(29) C(28) -152(5) . . .
C(24) C(25) C(29) C(30) 7(4) . . .
C(24) C(25) C(30) C(29) -1.9(13) . . .
C(24) C(25) C(30) C(31) 164.2(11) . . .
C(24) C(25) C(31) C(20) 146.8(13) . . .
C(24) C(25) C(31) C(26) 143.1(13) . . .
C(24) C(25) C(31) C(30) -15.2(11) . . .
C(26) C(25) C(27) C(20) -18.2(13) . . .
C(26) C(25) C(27) C(21) -88(5) . . .
C(26) C(25) C(27) C(22) 175.3(11) . . .
C(26) C(25) C(27) C(28) 168.3(10) . . .
C(27) C(25) C(26) C(19) 146(2) . . .
C(27) C(25) C(26) C(20) 27(2) . . .
C(27) C(25) C(26) C(21) 4.4(4) . . .
C(27) C(25) C(26) C(31) -163.5(9) . . .
C(26) C(25) C(29) C(23) -17(2) . . .
C(26) C(25) C(29) C(24) 140(4) . . .
C(26) C(25) C(29) C(28) -12.0(18) . . .
C(26) C(25) C(29) C(30) 146.1(11) . . .
C(29) C(25) C(26) C(19) 161.1(19) . . .
C(29) C(25) C(26) C(20) 42(2) . . .
C(29) C(25) C(26) C(21) 20.0(15) . . .
C(29) C(25) C(26) C(27) 15.5(15) . . .
C(29) C(25) C(26) C(31) -147.9(13) . . .
C(26) C(25) C(30) C(24) -118.1(19) . . .
C(26) C(25) C(30) C(29) -120.1(18) . . .
C(26) C(25) C(30) C(31) 46.1(16) . . .
C(30) C(25) C(26) C(19) -98(2) . . .
C(30) C(25) C(26) C(20) 143(2) . . .
C(30) C(25) C(26) C(21) 120.5(15) . . .
C(30) C(25) C(26) C(27) 116.0(15) . . .
C(30) C(25) C(26) C(31) -47.4(16) . . .
C(26) C(25) C(31) C(20) 3.6(8) . . .
C(26) C(25) C(31) C(30) -158.4(7) . . .
C(31) C(25) C(26) C(19) -51(2) . . .
C(31) C(25) C(26) C(20) -170(2) . . .
C(31) C(25) C(26) C(21) 167.9(8) . . .
C(31) C(25) C(26) C(27) 163.5(9) . . .
C(27) C(25) C(29) C(23) -5.8(16) . . .
C(27) C(25) C(29) C(24) 151(4) . . .
C(27) C(25) C(29) C(28) -0.3(9) . . .
C(27) C(25) C(29) C(30) 157.7(7) . . .
C(29) C(25) C(27) C(20) 173.8(14) . . .
C(29) C(25) C(27) C(21) 104(5) . . .
C(29) C(25) C(27) C(22) 7.3(9) . . .
C(29) C(25) C(27) C(26) -168.0(12) . . .
C(29) C(25) C(27) C(28) 0.3(8) . . .
C(27) C(25) C(30) C(24) -32.0(13) . . .
C(27) C(25) C(30) C(29) -34.0(11) . . .
C(27) C(25) C(30) C(31) 132.2(10) . . .
C(30) C(25) C(27) C(20) -156.6(14) . . .
C(30) C(25) C(27) C(21) 133(5) . . .
C(30) C(25) C(27) C(22) 36.9(11) . . .
C(30) C(25) C(27) C(26) -138.4(12) . . .
C(30) C(25) C(27) C(28) 29.8(10) . . .
C(27) C(25) C(31) C(20) 18.2(7) . . .
C(27) C(25) C(31) C(26) 14.6(8) . . .
C(27) C(25) C(31) C(30) -143.8(7) . . .
C(31) C(25) C(27) C(20) -37.3(13) . . .
C(31) C(25) C(27) C(21) -107(5) . . .
C(31) C(25) C(27) C(22) 156.2(7) . . .
C(31) C(25) C(27) C(26) -19.1(10) . . .
C(31) C(25) C(27) C(28) 149.1(7) . . .
C(29) C(25) C(30) C(24) 1.9(13) . . .
C(29) C(25) C(30) C(31) 166.1(9) . . .
C(30) C(25) C(29) C(23) -164(2) . . .
C(30) C(25) C(29) C(24) -7(4) . . .
C(30) C(25) C(29) C(28) -158.1(14) . . .
C(29) C(25) C(31) C(20) 142.2(15) . . .
C(29) C(25) C(31) C(26) 138.5(15) . . .
C(29) C(25) C(31) C(30) -19.8(12) . . .
C(31) C(25) C(29) C(23) -141.0(14) . . .
C(31) C(25) C(29) C(24) 16(5) . . .
C(31) C(25) C(29) C(28) -135.4(11) . . .
C(31) C(25) C(29) C(30) 22.6(14) . . .
C(30) C(25) C(31) C(20) 162.0(7) . . .
C(30) C(25) C(31) C(26) 158.4(7) . . .
C(31) C(25) C(30) C(24) -164.2(11) . . .
C(31) C(25) C(30) C(29) -166.1(9) . . .
C(19) C(26) C(27) C(20) -69(3) . . .
C(19) C(26) C(27) C(21) 2(2) . . .
C(19) C(26) C(27) C(22) -172(2) . . .
C(19) C(26) C(27) C(25) -159.4(15) . . .
C(19) C(26) C(27) C(28) -172.1(8) . . .
C(19) C(26) C(31) C(20) 140(3) . . .
C(19) C(26) C(31) C(25) 152.0(12) . . .
C(19) C(26) C(31) C(30) 173.0(7) . . .
C(20) C(26) C(27) C(21) 72(4) . . .
C(20) C(26) C(27) C(22) -103(4) . . .
C(20) C(26) C(27) C(25) -90(3) . . .
C(20) C(26) C(27) C(28) -103(3) . . .
C(20) C(26) C(31) C(25) 12(2) . . .
C(20) C(26) C(31) C(30) 33(3) . . .
C(21) C(26) C(27) C(20) -72(4) . . .
C(21) C(26) C(27) C(22) -174(4) . . .
C(21) C(26) C(27) C(25) -161.8(18) . . .
C(21) C(26) C(27) C(28) -175(2) . . .
C(21) C(26) C(31) C(20) -29(2) . . .
C(21) C(26) C(31) C(25) -17.0(11) . . .
C(21) C(26) C(31) C(30) 3.9(17) . . .
C(25) C(26) C(27) C(20) 90(3) . . .
C(25) C(26) C(27) C(21) 161.8(18) . . .
C(25) C(26) C(27) C(22) -13(3) . . .
C(25) C(26) C(27) C(28) -12.8(11) . . .
C(25) C(26) C(31) C(20) -12(2) . . .
C(25) C(26) C(31) C(30) 21.0(7) . . .
C(27) C(26) C(31) C(20) -31(2) . . .
C(27) C(26) C(31) C(25) -19.3(10) . . .
C(27) C(26) C(31) C(30) 1.7(15) . . .
C(31) C(26) C(27) C(20) 102(3) . . .
C(31) C(26) C(27) C(21) 173.5(17) . . .
C(31) C(26) C(27) C(22) -1(2) . . .
C(31) C(26) C(27) C(25) 11.6(6) . . .
C(31) C(26) C(27) C(28) -1.1(16) . . .
C(20) C(27) C(28) C(21) 160(2) . . .
C(20) C(27) C(28) C(22) 164.7(14) . . .
C(20) C(27) C(28) C(23) 124(7) . . .
C(20) C(27) C(28) C(24) -11.9(16) . . .
C(20) C(27) C(28) C(29) -6(2) . . .
C(21) C(27) C(28) C(22) 4.2(13) . . .
C(21) C(27) C(28) C(23) -37(8) . . .
C(21) C(27) C(28) C(24) -172.3(15) . . .
C(21) C(27) C(28) C(29) -166.4(17) . . .
C(22) C(27) C(28) C(21) -4.2(13) . . .
C(22) C(27) C(28) C(23) -41(7) . . .
C(22) C(27) C(28) C(24) -176.6(11) . . .
C(22) C(27) C(28) C(29) -170.7(15) . . .
C(25) C(27) C(28) C(21) 166.0(14) . . .
C(25) C(27) C(28) C(22) 170.2(6) . . .
C(25) C(27) C(28) C(23) 129(7) . . .
C(25) C(27) C(28) C(24) -6.3(9) . . .
C(25) C(27) C(28) C(29) -0.4(13) . . .
C(26) C(27) C(28) C(21) 175.7(19) . . .
C(26) C(27) C(28) C(22) 179.9(9) . . .
C(26) C(27) C(28) C(23) 139(7) . . .
C(26) C(27) C(28) C(24) 3.4(14) . . .
C(26) C(27) C(28) C(29) 9.3(17) . . .
C(21) C(28) C(29) C(23) 165.6(17) . . .
C(21) C(28) C(29) C(24) -32(6) . . .
C(21) C(28) C(29) C(25) -6(2) . . .
C(21) C(28) C(29) C(30) -24(3) . . .
C(22) C(28) C(29) C(23) 33(5) . . .
C(22) C(28) C(29) C(24) -165(4) . . .
C(22) C(28) C(29) C(25) -138(5) . . .
C(22) C(28) C(29) C(30) -157(4) . . .
C(23) C(28) C(29) C(24) 162(6) . . .
C(23) C(28) C(29) C(25) -171.5(14) . . .
C(23) C(28) C(29) C(30) 170(2) . . .
C(24) C(28) C(29) C(23) -162(6) . . .
C(24) C(28) C(29) C(25) 26(5) . . .
C(24) C(28) C(29) C(30) 8(4) . . .
C(27) C(28) C(29) C(23) 172.0(13) . . .
C(27) C(28) C(29) C(24) -26(6) . . .
C(27) C(28) C(29) C(25) 0.5(14) . . .
C(27) C(28) C(29) C(30) -18(2) . . .
C(23) C(29) C(30) C(24) -91(24) . . .
C(23) C(29) C(30) C(25) 43(5) . . .
C(23) C(29) C(30) C(31) 33(5) . . .
C(24) C(29) C(30) C(25) 134(23) . . .
C(24) C(29) C(30) C(31) 124(23) . . .
C(25) C(29) C(30) C(24) -134(23) . . .
C(25) C(29) C(30) C(31) -9.6(6) . . .
C(28) C(29) C(30) C(24) -106(24) . . .
C(28) C(29) C(30) C(25) 27.1(18) . . .
C(28) C(29) C(30) C(31) 18(2) . . .
C(24) C(30) C(31) C(20) 2.1(14) . . .
C(24) C(30) C(31) C(25) 17.1(13) . . .
C(24) C(30) C(31) C(26) -5.8(15) . . .
C(25) C(30) C(31) C(20) -15.0(6) . . .
C(25) C(30) C(31) C(26) -22.9(8) . . .
C(29) C(30) C(31) C(20) -0.3(7) . . .
C(29) C(30) C(31) C(25) 14.7(10) . . .
C(29) C(30) C(31) C(26) -8.2(13) . . .
C(19) N(8) N(9) N(6) -113(44) . . .
C(19) N(8) N(9) N(7) -116(43) . . .
N(6) N(8) N(9) N(7) -4(3) . . .
N(7) N(8) N(9) N(6) 4(3) . . .
